data_7105154
loop_
_publ_author_name
'Li, Qiaowei'
'Zhang, Wenyu'
'Miljani\'c, Ognjen S'
'Knobler, Carolyn B'
'Stoddart, J Fraser'
'Yaghi, Omar M'

_publ_section_title
;
 A metal-organic framework replete with ordered donor-acceptor
 catenanes.
;
_journal_issue 3
_journal_name_full 'Chemical communications (Cambridge, England)'
_journal_page_first 380
_journal_page_last 382
_journal_paper_doi 10.1039/b919923c
_journal_volume 46
_journal_year 2010
_chemical_formula_moiety 'C164 H156 Cu2 N8 O30'
_chemical_formula_sum 'C164 H156 Cu2 N8 O30'
_chemical_formula_weight 2846.05
_chemical_name_systematic
;
?
;
_space_group_IT_number 29
_symmetry_cell_setting orthorhombic
_symmetry_space_group_name_Hall 'P 2c -2ac'
_symmetry_space_group_name_H-M 'P c a 21'
_atom_sites_solution_hydrogens geom
_atom_sites_solution_primary direct
_atom_sites_solution_secondary difmap
_audit_creation_method SHELXL-97
_cell_angle_alpha 90.00
_cell_angle_beta 90.00
_cell_angle_gamma 90.00
_cell_formula_units_Z 4
_cell_length_a 38.5784(10)
_cell_length_b 13.5840(4)
_cell_length_c 32.0739(8)
_cell_measurement_reflns_used 9908
_cell_measurement_temperature 258(2)
_cell_measurement_theta_max 44.770
_cell_measurement_theta_min 2.673
_cell_volume 16808.3(8)
_computing_cell_refinement 'Bruker Apex11'
_computing_data_collection 'Bruker Apex11'
_computing_data_reduction 'Bruker SAINT'
_computing_molecular_graphics 'Bruker SHELXTL'
_computing_publication_material 'Bruker SHELXTL'
_computing_structure_refinement 'SHELXL-97 (Sheldrick, 1997)'
_computing_structure_solution 'SHELXS-97 (Sheldrick, 1990)'
_diffrn_ambient_temperature 258(2)
_diffrn_measured_fraction_theta_full 0.977
_diffrn_measured_fraction_theta_max 0.977
_diffrn_measurement_device_type 'CCD area detector'
_diffrn_measurement_method 'phi and omega scans'
_diffrn_radiation_monochromator graphite
_diffrn_radiation_source 'fine-focus sealed tube'
_diffrn_radiation_type CuK\a
_diffrn_radiation_wavelength 1.54178
_diffrn_reflns_av_R_equivalents 0.0737
_diffrn_reflns_av_sigmaI/netI 0.0592
_diffrn_reflns_limit_h_max 33
_diffrn_reflns_limit_h_min -32
_diffrn_reflns_limit_k_max 12
_diffrn_reflns_limit_k_min -12
_diffrn_reflns_limit_l_max 27
_diffrn_reflns_limit_l_min -29
_diffrn_reflns_number 49428
_diffrn_reflns_theta_full 45.09
_diffrn_reflns_theta_max 45.09
_diffrn_reflns_theta_min 2.29
_exptl_absorpt_coefficient_mu 0.864
_exptl_absorpt_correction_T_max 0.381
_exptl_absorpt_correction_T_min 0.245
_exptl_absorpt_correction_type multi-scan
_exptl_absorpt_process_details 'Sadabs (Bruker)'
_exptl_crystal_colour brown
_exptl_crystal_density_diffrn 1.125
_exptl_crystal_density_method 'not measured'
_exptl_crystal_description rod
_exptl_crystal_F_000 5976
_exptl_crystal_size_max 0.10
_exptl_crystal_size_mid 0.05
_exptl_crystal_size_min 0.05
_refine_diff_density_max 5.366
_refine_diff_density_min -2.040
_refine_diff_density_rms 0.357
_refine_ls_abs_structure_details 'Flack H D (1983), Acta Cryst. A39, 876-881'
_refine_ls_abs_structure_Flack 0.42(18)
_refine_ls_extinction_method none
_refine_ls_goodness_of_fit_ref 2.544
_refine_ls_hydrogen_treatment constr
_refine_ls_matrix_type full
_refine_ls_number_parameters 508
_refine_ls_number_reflns 12485
_refine_ls_number_restraints 67
_refine_ls_restrained_S_all 2.699
_refine_ls_R_factor_all 0.3152
_refine_ls_R_factor_gt 0.2901
_refine_ls_shift/su_max 0.570
_refine_ls_shift/su_mean 0.074
_refine_ls_structure_factor_coef Fsqd
_refine_ls_weighting_details 'calc w=1/[\s^2^(Fo^2^)+(0.2000P)^2^+0.0000P] where P=(Fo^2^+2Fc^2^)/3'
_refine_ls_weighting_scheme calc
_refine_ls_wR_factor_gt 0.5911
_refine_ls_wR_factor_ref 0.6108
_reflns_number_gt 8509
_reflns_number_total 12485
_reflns_threshold_expression >2sigma(I)
_cod_data_source_file b919923c.txt
_cod_data_source_block MOF-1011
_cod_original_sg_symbol_H-M Pca2(1)
_cod_database_code 7105154

loop_
_symmetry_equiv_pos_as_xyz
'x, y, z'
'-x, -y, z+1/2'
'x+1/2, -y, z'
'-x+1/2, y, z+1/2'

loop_
_atom_site_label
_atom_site_type_symbol
_atom_site_fract_x
_atom_site_fract_y
_atom_site_fract_z
_atom_site_U_iso_or_equiv
_atom_site_adp_type
_atom_site_occupancy
_atom_site_symmetry_multiplicity
_atom_site_calc_flag
_atom_site_refinement_flags
_atom_site_disorder_assembly
_atom_site_disorder_group
Cu1 Cu 0.79421(11) 0.9851(3) 0.5656(2) 0.0473(15) Uiso 1 1 d . . .
Cu2 Cu 0.54430(12) 1.0006(3) 0.6118(3) 0.0512(16) Uiso 1 1 d . . .
O1 O 0.4475(7) 0.950(2) 1.0492(11) 0.116(10) Uiso 1 1 d . . .
O2 O 0.4522(7) 1.109(2) 1.0518(10) 0.127(10) Uiso 1 1 d D . .
C3 C 0.4451(13) 1.021(3) 1.0306(8) 0.121(19) Uiso 1 1 d D . .
C4 C 0.4590(6) 1.0161(16) 0.9836(6) 0.040(9) Uiso 1 1 d GD . .
C5 C 0.4807(6) 1.0896(14) 0.9687(7) 0.100(14) Uiso 1 1 d G . .
H5 H 0.4882 1.1396 0.9864 0.121 Uiso 1 1 calc R . .
C6 C 0.4914(5) 1.0885(14) 0.9273(7) 0.095(13) Uiso 1 1 d G . .
H6 H 0.5060 1.1378 0.9174 0.114 Uiso 1 1 calc R . .
C7 C 0.4804(5) 1.0139(15) 0.9009(6) 0.032(8) Uiso 1 1 d G . .
C8 C 0.4586(5) 0.9403(14) 0.9158(7) 0.060(10) Uiso 1 1 d G . .
H8 H 0.4512 0.8903 0.8981 0.072 Uiso 1 1 calc R . .
C9 C 0.4479(5) 0.9414(14) 0.9572(7) 0.109(15) Uiso 1 1 d G . .
H9 H 0.4334 0.8922 0.9672 0.131 Uiso 1 1 calc R . .
C10 C 0.4949(9) 1.001(2) 0.8589(12) 0.047(9) Uiso 1 1 d . . .
C11 C 0.5103(10) 1.013(2) 0.8250(14) 0.074(12) Uiso 1 1 d . . .
C12 C 0.5217(6) 0.9970(18) 0.7864(6) 0.071(12) Uiso 1 1 d G . .
C13 C 0.5574(6) 0.9998(18) 0.7807(7) 0.110(16) Uiso 1 1 d G . .
H13 H 0.5721 1.0019 0.8038 0.132 Uiso 1 1 calc R . .
C14 C 0.5713(4) 0.9993(15) 0.7407(8) 0.045(9) Uiso 1 1 d G . .
C15 C 0.5494(5) 0.9961(14) 0.7063(6) 0.050(10) Uiso 1 1 d G . .
C16 C 0.5137(5) 0.9933(14) 0.7119(6) 0.031(8) Uiso 1 1 d G . .
H16 H 0.4990 0.9912 0.6889 0.037 Uiso 1 1 calc R . .
C17 C 0.4998(4) 0.9938(15) 0.7520(7) 0.043(9) Uiso 1 1 d G . .
C18 C 0.5628(10) 0.997(2) 0.6701(12) 0.059(11) Uiso 1 1 d . . .
C19 C 0.5908(6) 1.0055(15) 0.6423(8) 0.010(6) Uiso 1 1 d . . .
C20 C 0.6229(4) 1.0258(14) 0.6221(6) 0.039(8) Uiso 1 1 d G . .
C21 C 0.6274(4) 1.0737(14) 0.5842(6) 0.039(8) Uiso 1 1 d G . .
H21 H 0.6089 1.1061 0.5718 0.047 Uiso 1 1 calc R . .
C22 C 0.6597(5) 1.0731(15) 0.5649(6) 0.100(13) Uiso 1 1 d G . .
H22 H 0.6627 1.1052 0.5395 0.120 Uiso 1 1 calc R . .
C23 C 0.6874(4) 1.0247(15) 0.5834(7) 0.055(10) Uiso 1 1 d GD . .
C24 C 0.6829(4) 0.9768(13) 0.6213(7) 0.031(8) Uiso 1 1 d G . .
H24 H 0.7015 0.9444 0.6337 0.038 Uiso 1 1 calc R . .
C25 C 0.6507(5) 0.9773(14) 0.6407(6) 0.068(11) Uiso 1 1 d G . .
H25 H 0.6477 0.9453 0.6661 0.082 Uiso 1 1 calc R . .
C26 C 0.7237(6) 1.0401(19) 0.5676(14) 0.106(14) Uiso 1 1 d D . .
O27 O 0.7330(6) 1.1170(18) 0.5461(8) 0.105(9) Uiso 1 1 d D . .
O28 O 0.7447(5) 0.9658(14) 0.5674(8) 0.063(6) Uiso 1 1 d D . .
O29 O 0.6071(4) 1.0037(11) 0.7345(6) 0.026(5) Uiso 1 1 d . . .
C30 C 0.6320(16) 1.030(4) 0.768(2) 0.166(6) Uiso 1 1 d . . .
H30A H 0.6248 1.0929 0.7793 0.200 Uiso 1 1 calc R . .
H30B H 0.6298 0.9817 0.7898 0.200 Uiso 1 1 calc R . .
C31 C 0.6651(17) 1.037(4) 0.759(2) 0.166(6) Uiso 1 1 d . . .
H31A H 0.6733 0.9752 0.7473 0.200 Uiso 1 1 calc R . .
H31B H 0.6783 1.0519 0.7835 0.200 Uiso 1 1 calc R . .
O32 O 0.6705(7) 1.123(2) 0.7247(9) 0.103(9) Uiso 1 1 d . . .
C33 C 0.7045(15) 1.126(4) 0.7080(17) 0.166(6) Uiso 1 1 d D . .
H33A H 0.7103 1.0643 0.6946 0.200 Uiso 1 1 calc R . .
H33B H 0.7214 1.1396 0.7297 0.200 Uiso 1 1 calc R . .
C34 C 0.7037(15) 1.208(3) 0.6767(16) 0.166(6) Uiso 1 1 d D . .
H34A H 0.7263 1.2144 0.6637 0.200 Uiso 1 1 calc R . .
H34B H 0.6870 1.1931 0.6551 0.200 Uiso 1 1 calc R . .
O35 O 0.6949(7) 1.298(2) 0.6956(9) 0.112(9) Uiso 1 1 d D . .
C36 C 0.7150(7) 1.348(2) 0.7177(12) 0.166(6) Uiso 1 1 d D . .
H36A H 0.7337 1.3663 0.6991 0.200 Uiso 1 1 calc R . .
H36B H 0.7249 1.3005 0.7370 0.200 Uiso 1 1 calc R . .
C37 C 0.7085(7) 1.438(2) 0.7436(12) 0.166(6) Uiso 1 1 d RD . .
H37A H 0.7126 1.4166 0.7721 0.200 Uiso 1 1 d R . .
H37B H 0.7275 1.4817 0.7368 0.200 Uiso 1 1 d R . .
O38 O 0.6733(7) 1.4401(19) 0.7541(10) 0.123(10) Uiso 1 1 d D . .
C39 C 0.6544(10) 1.522(3) 0.767(2) 0.166(6) Uiso 1 1 d D . .
H39A H 0.6552 1.5712 0.7452 0.200 Uiso 1 1 calc R . .
H39B H 0.6661 1.5501 0.7913 0.200 Uiso 1 1 calc R . .
C40 C 0.6171(10) 1.506(4) 0.7787(13) 0.166(6) Uiso 1 1 d D . .
H40A H 0.6128 1.4428 0.7917 0.200 Uiso 1 1 calc R . .
H40B H 0.6073 1.5590 0.7953 0.200 Uiso 1 1 calc R . .
O41 O 0.6072(9) 1.510(2) 0.7367(13) 0.131(12) Uiso 1 1 d D . .
C42 C 0.5644(6) 1.499(2) 0.7325(14) 0.126(18) Uiso 1 1 d G . .
C43 C 0.5451(9) 1.497(2) 0.6960(11) 0.122(9) Uiso 1 1 d G . .
H43 H 0.5562 1.4992 0.6702 0.147 Uiso 1 1 calc R . .
C44 C 0.5091(9) 1.491(2) 0.6979(10) 0.122(9) Uiso 1 1 d G . .
H44 H 0.4962 1.4897 0.6734 0.147 Uiso 1 1 calc R . .
C45 C 0.4925(6) 1.488(2) 0.7363(13) 0.094(14) Uiso 1 1 d GD . .
C46 C 0.5119(9) 1.490(2) 0.7729(10) 0.122(9) Uiso 1 1 d G . .
H46 H 0.5008 1.4881 0.7986 0.147 Uiso 1 1 calc R . .
C47 C 0.5478(9) 1.496(2) 0.7710(11) 0.122(9) Uiso 1 1 d G . .
H47 H 0.5608 1.4977 0.7954 0.147 Uiso 1 1 calc R . .
O48 O 0.4514(6) 1.494(4) 0.7428(19) 0.322(15) Uiso 1 1 d D . .
C49 C 0.4338(6) 1.418(2) 0.7220(12) 0.166(6) Uiso 1 1 d D . .
H49A H 0.4344 1.3604 0.7398 0.200 Uiso 1 1 calc R . .
H49B H 0.4470 1.4022 0.6972 0.200 Uiso 1 1 calc R . .
C50 C 0.3968(6) 1.433(2) 0.7089(11) 0.166(6) Uiso 1 1 d D . .
H50A H 0.3932 1.5037 0.7060 0.200 Uiso 1 1 calc R . .
H50B H 0.3941 1.4047 0.6814 0.200 Uiso 1 1 calc R . .
O51 O 0.3703(6) 1.396(2) 0.7341(11) 0.322(15) Uiso 1 1 d RD . .
C52 C 0.3617(10) 1.296(2) 0.7389(14) 0.166(6) Uiso 1 1 d D . .
H52A H 0.3695 1.2638 0.7137 0.200 Uiso 1 1 calc R . .
H52B H 0.3366 1.2935 0.7384 0.200 Uiso 1 1 calc R . .
C53 C 0.3721(14) 1.236(2) 0.7721(10) 0.166(6) Uiso 1 1 d D . .
H53A H 0.3595 1.2544 0.7971 0.200 Uiso 1 1 calc R . .
H53B H 0.3966 1.2460 0.7774 0.200 Uiso 1 1 calc R . .
O54 O 0.3653(17) 1.1210(19) 0.7622(11) 0.322(15) Uiso 1 1 d D A .
C55 C 0.3614(9) 1.1043(19) 0.7191(11) 0.166(6) Uiso 1 1 d D . .
H55A H 0.3813 1.1283 0.7037 0.200 Uiso 1 1 calc R A 1
H55B H 0.3406 1.1355 0.7085 0.200 Uiso 1 1 calc R A 1
C56 C 0.3583(9) 0.9733(19) 0.7165(11) 0.166(6) Uiso 1 1 d RD A 1
H56A H 0.3444 0.9475 0.7392 0.200 Uiso 1 1 d R A 1
H56B H 0.3484 0.9522 0.6902 0.200 Uiso 1 1 d R A 1
O57 O 0.3924(10) 0.945(2) 0.727(2) 0.322(15) Uiso 1 1 d D . .
C58 C 0.4149(10) 1.002(4) 0.7518(17) 0.166(6) Uiso 1 1 d D A .
H58A H 0.4192 0.9748 0.7793 0.200 Uiso 1 1 calc R . .
H58B H 0.4081 1.0706 0.7537 0.200 Uiso 1 1 calc R . .
C59 C 0.4439(15) 0.984(4) 0.7216(19) 0.166(6) Uiso 1 1 d D . .
H59A H 0.4411 0.9255 0.7047 0.200 Uiso 1 1 calc R A .
H59B H 0.4501 1.0408 0.7048 0.200 Uiso 1 1 calc R . .
O60 O 0.4660(19) 0.970(5) 0.760(2) 0.322(15) Uiso 1 1 d D A .
O61 O 0.9818(7) 0.878(2) 0.6311(9) 0.107(9) Uiso 1 1 d . . .
O62 O 0.9948(6) 1.0223(14) 0.6076(7) 0.056(6) Uiso 1 1 d . . .
C63 C 0.9741(6) 0.962(3) 0.6123(13) 0.085(13) Uiso 1 1 d D . .
C64 C 0.9383(4) 0.9671(15) 0.5937(7) 0.053(9) Uiso 1 1 d GD . .
C65 C 0.9098(5) 0.9282(14) 0.6144(5) 0.051(9) Uiso 1 1 d G . .
H65 H 0.9128 0.8949 0.6395 0.061 Uiso 1 1 calc R . .
C66 C 0.8768(4) 0.9392(14) 0.5977(6) 0.061(10) Uiso 1 1 d G . .
H66 H 0.8577 0.9132 0.6115 0.073 Uiso 1 1 calc R . .
C67 C 0.8723(4) 0.9890(13) 0.5602(6) 0.030(8) Uiso 1 1 d G . .
C68 C 0.9009(5) 1.0279(13) 0.5395(6) 0.052(9) Uiso 1 1 d G . .
H68 H 0.8979 1.0612 0.5144 0.063 Uiso 1 1 calc R . .
C69 C 0.9339(4) 1.0169(15) 0.5563(7) 0.079(12) Uiso 1 1 d G . .
H69 H 0.9530 1.0429 0.5424 0.095 Uiso 1 1 calc R . .
C70 C 0.8365(7) 0.9826(17) 0.5480(9) 0.024(7) Uiso 1 1 d . . .
C71 C 0.8178(6) 0.9923(14) 0.5143(8) 0.005(6) Uiso 1 1 d . . .
C72 C 0.8019(4) 0.9954(11) 0.4694(5) 0.007(6) Uiso 1 1 d G . .
C73 C 0.8224(3) 0.9935(11) 0.4338(6) 0.033(8) Uiso 1 1 d G . .
C74 C 0.8070(4) 0.9936(11) 0.3946(5) 0.013(6) Uiso 1 1 d G . .
H74 H 0.8207 0.9923 0.3708 0.016 Uiso 1 1 calc R . .
C75 C 0.7711(4) 0.9954(12) 0.3910(5) 0.018(7) Uiso 1 1 d G . .
C76 C 0.7506(3) 0.9973(11) 0.4266(6) 0.021(8) Uiso 1 1 d G . .
C77 C 0.7660(4) 0.9972(11) 0.4658(5) 0.027(8) Uiso 1 1 d G . .
H77 H 0.7522 0.9985 0.4897 0.033 Uiso 1 1 calc R . .
C78 C 0.7539(6) 0.9883(13) 0.3504(8) 0.000(6) Uiso 1 1 d . . .
C79 C 0.7437(8) 0.9822(19) 0.3158(11) 0.040(8) Uiso 1 1 d . . .
C80 C 0.7282(10) 1.004(3) 0.2679(8) 0.161(10) Uiso 1 1 d G B .
C81 C 0.7378(8) 0.922(2) 0.2444(12) 0.161(10) Uiso 1 1 d G . .
H81 H 0.7487 0.8691 0.2571 0.193 Uiso 1 1 calc R . .
C82 C 0.7310(9) 0.920(2) 0.2018(12) 0.161(10) Uiso 1 1 d G B .
H82 H 0.7374 0.8654 0.1861 0.193 Uiso 1 1 calc R . .
C83 C 0.7146(10) 0.999(3) 0.1828(8) 0.161(10) Uiso 1 1 d GD . .
C84 C 0.7050(8) 1.081(2) 0.2063(14) 0.161(10) Uiso 1 1 d G B 2
H84 H 0.6941 1.1338 0.1936 0.193 Uiso 1 1 calc R . .
C85 C 0.7118(9) 1.083(2) 0.2488(13) 0.161(10) Uiso 1 1 d G . .
H85 H 0.7054 1.1375 0.2646 0.193 Uiso 1 1 calc R B 2
C86 C 0.7026(7) 1.010(2) 0.1347(8) 0.026(8) Uiso 1 1 d D . .
O87 O 0.6981(11) 1.098(3) 0.1350(13) 0.179(16) Uiso 1 1 d . . .
O88 O 0.7039(5) 0.9468(18) 0.1282(7) 0.060(7) Uiso 1 1 d . . .
O89 O 0.7164(4) 1.0012(9) 0.4179(5) 0.004(4) Uiso 1 1 d . . .
C90 C 0.6921(8) 1.0024(19) 0.4503(10) 0.039(8) Uiso 1 1 d . . .
H90A H 0.6937 1.0647 0.4649 0.046 Uiso 1 1 calc R . .
H90B H 0.6977 0.9505 0.4700 0.046 Uiso 1 1 calc R . .
C91 C 0.6563(8) 0.9888(18) 0.4359(10) 0.050(9) Uiso 1 1 d D . .
H91A H 0.6407 0.9881 0.4596 0.059 Uiso 1 1 calc R . .
H91B H 0.6497 1.0429 0.4178 0.059 Uiso 1 1 calc R . .
O92 O 0.6539(6) 0.8994(15) 0.4141(7) 0.081(7) Uiso 1 1 d D . .
C93 C 0.6204(11) 0.874(7) 0.401(3) 0.24(4) Uiso 1 1 d D . .
H93A H 0.6215 0.8501 0.3724 0.291 Uiso 1 1 calc R . .
H93B H 0.6058 0.9317 0.4014 0.291 Uiso 1 1 calc R . .
C94 C 0.6062(17) 0.803(4) 0.4255(18) 0.19(3) Uiso 1 1 d D . .
H94A H 0.5827 0.7954 0.4155 0.229 Uiso 1 1 calc R . .
H94B H 0.6043 0.8328 0.4529 0.229 Uiso 1 1 calc R . .
O95 O 0.6188(9) 0.702(3) 0.4330(11) 0.157(13) Uiso 1 1 d D . .
C96 C 0.6076(16) 0.648(4) 0.4677(17) 0.21(3) Uiso 1 1 d D . .
H96A H 0.5825 0.6521 0.4684 0.256 Uiso 1 1 calc R . .
H96B H 0.6160 0.6820 0.4924 0.256 Uiso 1 1 calc R . .
C97 C 0.6172(10) 0.541(4) 0.472(2) 0.18(3) Uiso 1 1 d D . .
H97A H 0.6035 0.5085 0.4934 0.215 Uiso 1 1 calc R . .
H97B H 0.6155 0.5060 0.4461 0.215 Uiso 1 1 calc R . .
O98 O 0.6517(9) 0.556(2) 0.4848(10) 0.121(10) Uiso 1 1 d D . .
C99 C 0.6555(9) 0.455(2) 0.4924(15) 0.096(14) Uiso 1 1 d D . .
H99A H 0.6480 0.4110 0.4703 0.115 Uiso 1 1 calc R . .
H99B H 0.6489 0.4322 0.5200 0.115 Uiso 1 1 calc R . .
C100 C 0.6914(11) 0.496(5) 0.4884(18) 0.21(3) Uiso 1 1 d D . .
H10L H 0.6880 0.5649 0.4952 0.251 Uiso 1 1 calc R . .
H10M H 0.7031 0.4684 0.5125 0.251 Uiso 1 1 calc R . .
O101 O 0.7182(7) 0.5002(16) 0.4587(9) 0.088(8) Uiso 1 1 d D . .
C102 C 0.7509(4) 0.4943(15) 0.4607(9) 0.064(10) Uiso 1 1 d G . .
C103 C 0.7620(7) 0.4927(17) 0.4195(7) 0.070(11) Uiso 1 1 d G . .
H103 H 0.7459 0.4935 0.3979 0.084 Uiso 1 1 calc R . .
C104 C 0.7973(7) 0.4898(18) 0.4105(7) 0.106(16) Uiso 1 1 d G . .
H104 H 0.8047 0.4886 0.3830 0.127 Uiso 1 1 calc R . .
C105 C 0.8213(5) 0.4885(17) 0.4428(9) 0.078(12) Uiso 1 1 d G . .
C106 C 0.8102(5) 0.4902(15) 0.4840(8) 0.069(11) Uiso 1 1 d G . .
H106 H 0.8263 0.4893 0.5055 0.083 Uiso 1 1 calc R . .
C107 C 0.7749(6) 0.4931(15) 0.4929(7) 0.051(9) Uiso 1 1 d G . .
H107 H 0.7675 0.4942 0.5205 0.062 Uiso 1 1 calc R . .
O108 O 0.8559(8) 0.4851(19) 0.4455(11) 0.110(4) Uiso 1 1 d . . .
C109 C 0.8706(12) 0.477(3) 0.4061(15) 0.098(5) Uiso 1 1 d . . .
H10N H 0.8606 0.4211 0.3918 0.118 Uiso 1 1 calc R . .
H10O H 0.8649 0.5358 0.3901 0.118 Uiso 1 1 calc R . .
C110 C 0.9023(12) 0.468(3) 0.4074(15) 0.098(5) Uiso 1 1 d . . .
H11L H 0.9108 0.4537 0.3796 0.118 Uiso 1 1 calc R . .
H11M H 0.9079 0.4121 0.4250 0.118 Uiso 1 1 calc R . .
O111 O 0.9231(7) 0.570(2) 0.4262(9) 0.110(4) Uiso 1 1 d . . .
C112 C 0.9553(10) 0.5476(17) 0.4486(15) 0.098(5) Uiso 1 1 d D . .
H11N H 0.9738 0.5199 0.4319 0.118 Uiso 1 1 calc R . .
H11O H 0.9525 0.5149 0.4753 0.118 Uiso 1 1 calc R . .
C113 C 0.9533(5) 0.6580(15) 0.4495(9) 0.098(5) Uiso 1 1 d D . .
H11P H 0.9721 0.6809 0.4319 0.118 Uiso 1 1 calc R . .
H11Q H 0.9320 0.6749 0.4350 0.118 Uiso 1 1 calc R . .
O114 O 0.9541(5) 0.7177(15) 0.4851(9) 0.110(4) Uiso 1 1 d RD . .
C115 C 0.9628(10) 0.8095(19) 0.5017(10) 0.098(5) Uiso 1 1 d D . .
H11R H 0.9867 0.8115 0.5111 0.118 Uiso 1 1 calc R . .
H11S H 0.9475 0.8280 0.5244 0.118 Uiso 1 1 calc R . .
C116 C 0.9571(10) 0.873(3) 0.4637(11) 0.098(5) Uiso 1 1 d D . .
H11T H 0.9673 0.9365 0.4694 0.118 Uiso 1 1 calc R . .
H11U H 0.9703 0.8437 0.4411 0.118 Uiso 1 1 calc R . .
O117 O 0.9241(7) 0.889(2) 0.4490(9) 0.110(4) Uiso 1 1 d . . .
C118 C 0.9173(11) 0.966(3) 0.4235(15) 0.098(5) Uiso 1 1 d . . .
H11V H 0.9333 0.9631 0.4003 0.118 Uiso 1 1 calc R . .
H11W H 0.9226 1.0262 0.4388 0.118 Uiso 1 1 calc R . .
C119 C 0.8811(11) 0.978(3) 0.4057(16) 0.098(5) Uiso 1 1 d . . .
H11X H 0.8790 1.0372 0.3891 0.118 Uiso 1 1 calc R . .
H11Y H 0.8745 0.9213 0.3889 0.118 Uiso 1 1 calc R . .
O120 O 0.8594(8) 0.9842(19) 0.4462(11) 0.110(4) Uiso 1 1 d . . .
C1C C 0.8359(6) 0.2408(18) 0.4635(5) 0.076(11) Uiso 1 1 d G . .
H1J H 0.8420 0.2390 0.4355 0.091 Uiso 1 1 calc R . .
C2C C 0.8614(4) 0.246(2) 0.4941(8) 0.16(2) Uiso 1 1 d G . .
H2J H 0.8846 0.2473 0.4865 0.188 Uiso 1 1 calc R . .
N3C N 0.8521(5) 0.2483(18) 0.5359(7) 0.117(12) Uiso 1 1 d G . .
C4C C 0.8174(6) 0.2460(16) 0.5473(5) 0.054(9) Uiso 1 1 d G . .
H4J H 0.8112 0.2477 0.5753 0.065 Uiso 1 1 calc R . .
C5C C 0.7919(4) 0.2410(16) 0.5168(7) 0.076(11) Uiso 1 1 d G . .
H5J H 0.7686 0.2394 0.5244 0.091 Uiso 1 1 calc R . .
C6C C 0.8011(5) 0.2384(16) 0.4749(6) 0.057(9) Uiso 1 1 d GD . .
C7C C 0.7722(5) 0.2355(16) 0.4439(6) 0.068(10) Uiso 1 1 d GD . .
C8C C 0.7832(4) 0.2413(15) 0.4027(7) 0.065(11) Uiso 1 1 d G . .
H8J H 0.8066 0.2346 0.3963 0.078 Uiso 1 1 calc R . .
C9C C 0.7592(7) 0.2572(16) 0.3711(5) 0.066(10) Uiso 1 1 d G . .
H9J H 0.7666 0.2611 0.3435 0.079 Uiso 1 1 calc R . .
N10C N 0.7243(6) 0.2673(18) 0.3806(7) 0.18(2) Uiso 1 1 d GD . .
C11C C 0.7133(4) 0.2615(17) 0.4219(8) 0.066(10) Uiso 1 1 d G . .
H11J H 0.6899 0.2683 0.4282 0.080 Uiso 1 1 calc R . .
C12C C 0.7373(6) 0.2456(16) 0.4535(6) 0.080(12) Uiso 1 1 d G . .
H12J H 0.7299 0.2417 0.4811 0.096 Uiso 1 1 calc R . .
C13C C 0.6996(11) 0.2741(17) 0.3489(12) 0.140(19) Uiso 1 1 d D . .
H13J H 0.6788 0.2370 0.3555 0.168 Uiso 1 1 calc R . .
H13K H 0.7088 0.2524 0.3223 0.168 Uiso 1 1 calc R . .
C14C C 0.6931(8) 0.3828(14) 0.3494(10) 0.091(13) Uiso 1 1 d GD . .
C15C C 0.6745(8) 0.434(2) 0.3797(9) 0.110(15) Uiso 1 1 d G . .
H15J H 0.6622 0.3990 0.3999 0.132 Uiso 1 1 calc R . .
C16C C 0.6744(8) 0.536(2) 0.3799(10) 0.128(18) Uiso 1 1 d G . .
H16J H 0.6619 0.5697 0.4001 0.153 Uiso 1 1 calc R . .
C17C C 0.6928(9) 0.5875(14) 0.3497(12) 0.128(17) Uiso 1 1 d G . .
C18C C 0.7114(8) 0.537(2) 0.3194(10) 0.122(17) Uiso 1 1 d G . .
H18J H 0.7237 0.5713 0.2993 0.146 Uiso 1 1 calc R . .
C19C C 0.7115(8) 0.434(2) 0.3193(9) 0.127(17) Uiso 1 1 d G . .
H19J H 0.7239 0.4005 0.2990 0.152 Uiso 1 1 calc R . .
C21C C 0.6982(7) 0.704(2) 0.3533(10) 0.072(11) Uiso 1 1 d D . .
H21J H 0.7033 0.7300 0.3259 0.086 Uiso 1 1 calc R . .
H21K H 0.6767 0.7336 0.3627 0.086 Uiso 1 1 calc R . .
N22C N 0.7246(5) 0.7310(16) 0.3804(6) 0.104(11) Uiso 1 1 d GD . .
C23C C 0.7150(4) 0.7375(16) 0.4221(7) 0.075(11) Uiso 1 1 d G . .
H23J H 0.6917 0.7344 0.4295 0.091 Uiso 1 1 calc R . .
C24C C 0.7402(6) 0.7487(14) 0.4528(5) 0.042(8) Uiso 1 1 d G . .
H24J H 0.7337 0.7530 0.4806 0.050 Uiso 1 1 calc R . .
C25C C 0.7750(5) 0.7533(16) 0.4417(6) 0.060(10) Uiso 1 1 d G . .
C26C C 0.7846(4) 0.7468(18) 0.4001(7) 0.15(2) Uiso 1 1 d G . .
H26J H 0.8079 0.7500 0.3927 0.180 Uiso 1 1 calc R . .
C27C C 0.7595(6) 0.7357(15) 0.3694(5) 0.043(8) Uiso 1 1 d G . .
H27J H 0.7659 0.7313 0.3415 0.051 Uiso 1 1 calc R . .
C28C C 0.8003(5) 0.7430(14) 0.4732(6) 0.040(8) Uiso 1 1 d G . .
C29C C 0.7919(4) 0.7419(14) 0.5153(7) 0.042(8) Uiso 1 1 d G . .
H29J H 0.7689 0.7482 0.5236 0.050 Uiso 1 1 calc R . .
C30C C 0.8178(6) 0.7313(16) 0.5451(5) 0.076(11) Uiso 1 1 d G . .
H30J H 0.8121 0.7305 0.5733 0.091 Uiso 1 1 calc R . .
N31C N 0.8522(5) 0.7218(16) 0.5328(7) 0.102(11) Uiso 1 1 d G . .
C32C C 0.8606(4) 0.7230(15) 0.4907(7) 0.066(10) Uiso 1 1 d G . .
H32J H 0.8836 0.7166 0.4824 0.079 Uiso 1 1 calc R . .
C33C C 0.8347(5) 0.7336(15) 0.4609(5) 0.057(10) Uiso 1 1 d G . .
H33J H 0.8404 0.7343 0.4327 0.068 Uiso 1 1 calc R . .
C34C C 0.8775(9) 0.685(2) 0.5710(12) 0.076(11) Uiso 1 1 d . . .
H34J H 0.8995 0.7190 0.5686 0.091 Uiso 1 1 calc R . .
H34K H 0.8671 0.7046 0.5972 0.091 Uiso 1 1 calc R . .
C35C C 0.8838(9) 0.5945(16) 0.5731(11) 0.131(9) Uiso 1 1 d G . .
C36C C 0.9091(8) 0.545(2) 0.5503(11) 0.131(9) Uiso 1 1 d G . .
H36J H 0.9262 0.5810 0.5366 0.157 Uiso 1 1 calc R . .
C37C C 0.9087(8) 0.443(2) 0.5479(11) 0.131(9) Uiso 1 1 d G . .
H37J H 0.9256 0.4105 0.5326 0.157 Uiso 1 1 calc R . .
C38C C 0.8830(9) 0.3902(16) 0.5684(11) 0.131(9) Uiso 1 1 d G . .
C39C C 0.8577(8) 0.439(2) 0.5912(11) 0.131(9) Uiso 1 1 d G . .
H39J H 0.8405 0.4037 0.6049 0.157 Uiso 1 1 calc R . .
C40C C 0.8581(8) 0.541(2) 0.5935(11) 0.131(9) Uiso 1 1 d G . .
H40J H 0.8412 0.5742 0.6088 0.157 Uiso 1 1 calc R . .
C41C C 0.8775(11) 0.292(3) 0.5697(16) 0.120(16) Uiso 1 1 d . . .
H41J H 0.8685 0.2756 0.5970 0.144 Uiso 1 1 calc R . .
H41K H 0.8997 0.2593 0.5668 0.144 Uiso 1 1 calc R . .
C51C C 0.4920(7) 0.2443(19) 0.7234(6) 0.103(14) Uiso 1 1 d G . .
H51J H 0.4878 0.2435 0.6949 0.124 Uiso 1 1 calc R . .
C52C C 0.4644(5) 0.2419(17) 0.7513(8) 0.067(11) Uiso 1 1 d G . .
H52J H 0.4418 0.2393 0.7413 0.080 Uiso 1 1 calc R . .
N53C N 0.4706(5) 0.2432(17) 0.7939(7) 0.092(10) Uiso 1 1 d G . .
C54C C 0.5044(6) 0.2469(17) 0.8088(6) 0.074(12) Uiso 1 1 d G . .
H54J H 0.5086 0.2478 0.8374 0.089 Uiso 1 1 calc R . .
C55C C 0.5320(5) 0.2494(16) 0.7810(7) 0.057(10) Uiso 1 1 d G . .
H55J H 0.5547 0.2520 0.7909 0.068 Uiso 1 1 calc R . .
C56C C 0.5258(5) 0.2481(17) 0.7383(7) 0.056(10) Uiso 1 1 d G . .
C57C C 0.5542(6) 0.2495(19) 0.6989(9) 0.115(16) Uiso 1 1 d G . .
C58C C 0.5869(7) 0.274(2) 0.7139(6) 0.094(14) Uiso 1 1 d G . .
H58J H 0.5907 0.2784 0.7424 0.112 Uiso 1 1 calc R . .
C59C C 0.6139(5) 0.2913(17) 0.6861(7) 0.105(14) Uiso 1 1 d GD . .
H59J H 0.6358 0.3076 0.6961 0.126 Uiso 1 1 calc R . .
N60C N 0.6082(6) 0.2845(16) 0.6434(7) 0.111(12) Uiso 1 1 d GD . .
C61C C 0.5755(7) 0.2602(19) 0.6285(7) 0.37(6) Uiso 1 1 d G . .
H61J H 0.5716 0.2556 0.5999 0.442 Uiso 1 1 calc R . .
C62C C 0.5485(5) 0.2426(19) 0.6562(10) 0.067(11) Uiso 1 1 d G . .
H62J H 0.5266 0.2264 0.6462 0.080 Uiso 1 1 calc R . .
C63C C 0.6401(5) 0.342(2) 0.6327(12) 0.194(18) Uiso 1 1 d D . .
H63J H 0.6552 0.3059 0.6140 0.232 Uiso 1 1 calc R . .
H63K H 0.6529 0.3608 0.6575 0.232 Uiso 1 1 calc R . .
C64C C 0.6241(8) 0.4297(13) 0.6117(9) 0.124(8) Uiso 1 1 d GD . .
C65C C 0.6469(7) 0.482(2) 0.6370(10) 0.124(8) Uiso 1 1 d G . .
H65J H 0.6654 0.4493 0.6496 0.148 Uiso 1 1 calc R . .
C66C C 0.6421(8) 0.582(2) 0.6435(10) 0.124(8) Uiso 1 1 d G . .
H66J H 0.6574 0.6166 0.6605 0.148 Uiso 1 1 calc R . .
C67C C 0.6145(9) 0.6302(14) 0.6247(10) 0.124(8) Uiso 1 1 d GD . .
C68C C 0.5917(7) 0.578(2) 0.5994(11) 0.124(8) Uiso 1 1 d G . .
H68J H 0.5732 0.6107 0.5868 0.148 Uiso 1 1 calc R . .
C69C C 0.5965(7) 0.478(2) 0.5929(10) 0.124(8) Uiso 1 1 d G . .
H69J H 0.5812 0.4434 0.5759 0.148 Uiso 1 1 calc R . .
C70C C 0.6078(11) 0.7349(17) 0.6381(12) 0.095(13) Uiso 1 1 d D . .
H70J H 0.6299 0.7624 0.6465 0.113 Uiso 1 1 calc R . .
H70K H 0.6005 0.7707 0.6134 0.113 Uiso 1 1 calc R . .
N71C N 0.5840(10) 0.757(3) 0.6697(13) 0.22(2) Uiso 1 1 d G . .
C72C C 0.5910(6) 0.755(2) 0.7121(15) 0.151(11) Uiso 1 1 d G . .
H72J H 0.6139 0.7533 0.7214 0.182 Uiso 1 1 calc R . .
C73C C 0.5640(9) 0.755(2) 0.7407(9) 0.151(11) Uiso 1 1 d G . .
H73J H 0.5687 0.7535 0.7692 0.182 Uiso 1 1 calc R . .
C74C C 0.5298(7) 0.757(2) 0.7269(9) 0.068(11) Uiso 1 1 d GD . .
C75C C 0.5228(7) 0.760(2) 0.6844(11) 0.15(2) Uiso 1 1 d G . .
H75J H 0.5000 0.7613 0.6751 0.186 Uiso 1 1 calc R . .
C76C C 0.5498(12) 0.760(3) 0.6558(8) 0.24(4) Uiso 1 1 d G . .
H76C H 0.5451 0.7611 0.6273 0.291 Uiso 1 1 calc R . .
C77C C 0.5012(7) 0.746(2) 0.7581(9) 0.110(15) Uiso 1 1 d GD . .
C78C C 0.5161(6) 0.734(2) 0.7973(12) 0.151(11) Uiso 1 1 d G . .
H78J H 0.5397 0.7436 0.8008 0.182 Uiso 1 1 calc R . .
C79C C 0.4955(10) 0.708(3) 0.8311(8) 0.151(11) Uiso 1 1 d G . .
H79J H 0.5055 0.6999 0.8573 0.182 Uiso 1 1 calc R . .
N80C N 0.4601(9) 0.693(2) 0.8258(9) 0.21(2) Uiso 1 1 d GD . .
C81C C 0.4453(6) 0.705(2) 0.7867(11) 0.108(15) Uiso 1 1 d G . .
H81J H 0.4216 0.6953 0.7831 0.130 Uiso 1 1 calc R . .
C82C C 0.4658(8) 0.731(2) 0.7528(7) 0.089(13) Uiso 1 1 d G . .
H82J H 0.4558 0.7389 0.7266 0.106 Uiso 1 1 calc R . .
C83C C 0.4322(9) 0.6686(19) 0.8517(13) 0.116(15) Uiso 1 1 d D . .
H83J H 0.4101 0.6877 0.8398 0.139 Uiso 1 1 calc R . .
H83K H 0.4345 0.6966 0.8794 0.139 Uiso 1 1 calc R . .
C84C C 0.4371(11) 0.5588(18) 0.8518(14) 0.155(10) Uiso 1 1 d GD . .
C85C C 0.4148(9) 0.509(3) 0.8250(12) 0.155(10) Uiso 1 1 d G . .
H85J H 0.3982 0.5441 0.8100 0.186 Uiso 1 1 calc R . .
C86C C 0.4174(10) 0.408(3) 0.8204(11) 0.155(10) Uiso 1 1 d G . .
H86J H 0.4025 0.3748 0.8024 0.186 Uiso 1 1 calc R . .
C87C C 0.4423(11) 0.3559(18) 0.8427(13) 0.155(10) Uiso 1 1 d G . .
C88C C 0.4646(9) 0.405(3) 0.8696(12) 0.155(10) Uiso 1 1 d G . .
H88J H 0.4812 0.3706 0.8845 0.186 Uiso 1 1 calc R . .
C89C C 0.4620(10) 0.507(3) 0.8742(12) 0.155(10) Uiso 1 1 d G . .
H89J H 0.4768 0.5400 0.8921 0.186 Uiso 1 1 calc R . .
C90C C 0.4444(17) 0.260(5) 0.833(2) 0.194(18) Uiso 1 1 d . . .
H90J H 0.4215 0.2363 0.8253 0.232 Uiso 1 1 calc R . .
H90K H 0.4524 0.2233 0.8567 0.232 Uiso 1 1 calc R . .
O1S O 0.3731(10) 0.792(3) 0.3762(13) 0.185(15) Uiso 1 1 d . . .
O2S O 0.3572(9) 0.262(2) 0.3579(10) 0.141(12) Uiso 1 1 d . . .

loop_
_atom_type_symbol
_atom_type_description
_atom_type_scat_dispersion_real
_atom_type_scat_dispersion_imag
_atom_type_scat_source
C C 0.0181 0.0091 'International Tables Vol C Tables 4.2.6.8 and 6.1.1.4'
H H 0.0000 0.0000 'International Tables Vol C Tables 4.2.6.8 and 6.1.1.4'
N N 0.0311 0.0180 'International Tables Vol C Tables 4.2.6.8 and 6.1.1.4'
O O 0.0492 0.0322 'International Tables Vol C Tables 4.2.6.8 and 6.1.1.4'
Cu Cu -1.9646 0.5888 'International Tables Vol C Tables 4.2.6.8 and 6.1.1.4'

loop_
_geom_angle_atom_site_label_1
_geom_angle_atom_site_label_2
_geom_angle_atom_site_label_3
_geom_angle
_geom_angle_site_symmetry_1
_geom_angle_site_symmetry_3
_geom_angle_publ_flag
C70 Cu1 O28 160.6(12) . . ?
C70 Cu1 C71 42.2(11) . . ?
O28 Cu1 C71 120.8(10) . . ?
C70 Cu1 O88 106.1(11) . 4_655 ?
O28 Cu1 O88 88.3(10) . 4_655 ?
C71 Cu1 O88 147.4(10) . 4_655 ?
C70 Cu1 C86 105.8(12) . 4_655 ?
O28 Cu1 C86 92.5(10) . 4_655 ?
C71 Cu1 C86 145.9(10) . 4_655 ?
O88 Cu1 C86 23.1(7) 4_655 4_655 ?
C18 Cu2 O62 114.4(13) . 3_475 ?
C18 Cu2 C19 40.6(13) . . ?
O62 Cu2 C19 154.5(10) 3_475 . ?
C18 Cu2 O1 146.2(13) . 2_674 ?
O62 Cu2 O1 97.5(11) 3_475 2_674 ?
C19 Cu2 O1 108.0(11) . 2_674 ?
C3 O1 Cu2 104(2) . 2_675 ?
O1 C3 O2 117(4) . . ?
O1 C3 C4 115(3) . . ?
O2 C3 C4 115(3) . . ?
C5 C4 C9 120.0 . . ?
C5 C4 C3 120(2) . . ?
C9 C4 C3 120(2) . . ?
C4 C5 C6 120.0 . . ?
C4 C5 H5 120.0 . . ?
C6 C5 H5 120.0 . . ?
C5 C6 C7 120.0 . . ?
C5 C6 H6 120.0 . . ?
C7 C6 H6 120.0 . . ?
C6 C7 C8 120.0 . . ?
C6 C7 C10 121.9(19) . . ?
C8 C7 C10 117.5(18) . . ?
C9 C8 C7 120.0 . . ?
C9 C8 H8 120.0 . . ?
C7 C8 H8 120.0 . . ?
C8 C9 C4 120.0 . . ?
C8 C9 H9 120.0 . . ?
C4 C9 H9 120.0 . . ?
C11 C10 C7 165(3) . . ?
C10 C11 C12 161(4) . . ?
C13 C12 C17 120.0 . . ?
C13 C12 C11 116(2) . . ?
C17 C12 C11 123(2) . . ?
C12 C13 C14 120.0 . . ?
C12 C13 H13 120.0 . . ?
C14 C13 H13 120.0 . . ?
O29 C14 C15 119.2(18) . . ?
O29 C14 C13 120.8(18) . . ?
C15 C14 C13 120.0 . . ?
C18 C15 C16 122(3) . . ?
C18 C15 C14 118(3) . . ?
C16 C15 C14 120.0 . . ?
C15 C16 C17 120.0 . . ?
C15 C16 H16 120.0 . . ?
C17 C16 H16 120.0 . . ?
O60 C17 C16 122(4) . . ?
O60 C17 C12 117(3) . . ?
C16 C17 C12 120.0 . . ?
C15 C18 C19 153(4) . . ?
C15 C18 Cu2 135(3) . . ?
C19 C18 Cu2 71.3(19) . . ?
C20 C19 C18 166(3) . . ?
C20 C19 Cu2 123.7(18) . . ?
C18 C19 Cu2 68.1(18) . . ?
C19 C20 C21 126.5(17) . . ?
C19 C20 C25 112.6(16) . . ?
C21 C20 C25 120.0 . . ?
C20 C21 C22 120.0 . . ?
C20 C21 H21 120.0 . . ?
C22 C21 H21 120.0 . . ?
C23 C22 C21 120.0 . . ?
C23 C22 H22 120.0 . . ?
C21 C22 H22 120.0 . . ?
C24 C23 C22 120.0 . . ?
C24 C23 C26 118(2) . . ?
C22 C23 C26 120.4(18) . . ?
C25 C24 C23 120.0 . . ?
C25 C24 H24 120.0 . . ?
C23 C24 H24 120.0 . . ?
C24 C25 C20 120.0 . . ?
C24 C25 H25 120.0 . . ?
C20 C25 H25 120.0 . . ?
O28 C26 O27 117(2) . . ?
O28 C26 C23 118(2) . . ?
O27 C26 C23 123(2) . . ?
C26 O28 Cu1 120.9(18) . . ?
C14 O29 C30 123(3) . . ?
C31 C30 O29 119(6) . . ?
C31 C30 H30A 107.4 . . ?
O29 C30 H30A 107.5 . . ?
C31 C30 H30B 107.7 . . ?
O29 C30 H30B 107.6 . . ?
H30A C30 H30B 107.0 . . ?
C30 C31 O32 109(5) . . ?
C30 C31 H31A 109.6 . . ?
O32 C31 H31A 109.9 . . ?
C30 C31 H31B 109.9 . . ?
O32 C31 H31B 109.7 . . ?
H31A C31 H31B 108.3 . . ?
C33 O32 C31 113(3) . . ?
O32 C33 C34 105(4) . . ?
O32 C33 H33A 111.0 . . ?
C34 C33 H33A 110.8 . . ?
O32 C33 H33B 110.4 . . ?
C34 C33 H33B 111.0 . . ?
H33A C33 H33B 108.8 . . ?
O35 C34 C33 111(4) . . ?
O35 C34 H34A 109.3 . . ?
C33 C34 H34A 109.0 . . ?
O35 C34 H34B 109.7 . . ?
C33 C34 H34B 109.7 . . ?
H34A C34 H34B 108.0 . . ?
C36 O35 C34 125(4) . . ?
O35 C36 C37 131.0(16) . . ?
O35 C36 H36A 104.7 . . ?
C37 C36 H36A 104.6 . . ?
O35 C36 H36B 104.3 . . ?
C37 C36 H36B 104.6 . . ?
H36A C36 H36B 105.7 . . ?
O38 C37 C36 108.1(15) . . ?
O38 C37 H37A 86.6 . . ?
C36 C37 H37A 104.6 . . ?
O38 C37 H37B 140.6 . . ?
C36 C37 H37B 104.6 . . ?
H37A C37 H37B 105.7 . . ?
C39 O38 C37 126.6(15) . . ?
O38 C39 C40 117(4) . . ?
O38 C39 H39A 108.2 . . ?
C40 C39 H39A 108.4 . . ?
O38 C39 H39B 107.8 . . ?
C40 C39 H39B 107.8 . . ?
H39A C39 H39B 107.2 . . ?
O41 C40 C39 91(4) . . ?
O41 C40 H40A 113.4 . . ?
C39 C40 H40A 114.0 . . ?
O41 C40 H40B 113.2 . . ?
C39 C40 H40B 113.1 . . ?
H40A C40 H40B 110.7 . . ?
C40 O41 C42 110(3) . . ?
C43 C42 C47 120.0 . . ?
C43 C42 O41 127(3) . . ?
C47 C42 O41 113(3) . . ?
C42 C43 C44 120.0 . . ?
C42 C43 H43 120.0 . . ?
C44 C43 H43 120.0 . . ?
C45 C44 C43 120.0 . . ?
C45 C44 H44 120.0 . . ?
C43 C44 H44 120.0 . . ?
C46 C45 C44 120.0 . . ?
C46 C45 O48 115(3) . . ?
C44 C45 O48 125(3) . . ?
C45 C46 C47 120.0 . . ?
C45 C46 H46 120.0 . . ?
C47 C46 H46 120.0 . . ?
C46 C47 C42 120.0 . . ?
C46 C47 H47 120.0 . . ?
C42 C47 H47 120.0 . . ?
C49 O48 C45 112.6(11) . . ?
O48 C49 C50 119.5(13) . . ?
O48 C49 H49A 107.3 . . ?
C50 C49 H49A 107.4 . . ?
O48 C49 H49B 107.7 . . ?
C50 C49 H49B 107.3 . . ?
H49A C49 H49B 107.0 . . ?
O51 C50 C49 118.9(10) . . ?
O51 C50 H50A 107.6 . . ?
C49 C50 H50A 107.4 . . ?
O51 C50 H50B 107.6 . . ?
C49 C50 H50B 107.7 . . ?
H50A C50 H50B 107.0 . . ?
C50 O51 C52 125.8(12) . . ?
O51 C52 C53 125(4) . . ?
O51 C52 H52A 106.0 . . ?
C53 C52 H52A 106.2 . . ?
O51 C52 H52B 106.1 . . ?
C53 C52 H52B 105.5 . . ?
H52A C52 H52B 106.2 . . ?
C52 C53 O54 112(2) . . ?
C52 C53 H53A 109.6 . . ?
O54 C53 H53A 109.2 . . ?
C52 C53 H53B 108.9 . . ?
O54 C53 H53B 109.4 . . ?
H53A C53 H53B 107.9 . . ?
C55 O54 C53 111.5(13) . . ?
O54 C55 C56 102.3(6) . . ?
O54 C55 H55A 111.7 . . ?
C56 C55 H55A 111.3 . . ?
O54 C55 H55B 110.9 . . ?
C56 C55 H55B 111.3 . . ?
H55A C55 H55B 109.2 . . ?
O57 C56 C55 101.6(7) . . ?
O57 C56 H56A 103.3 . . ?
C55 C56 H56A 111.2 . . ?
O57 C56 H56B 119.9 . . ?
C55 C56 H56B 111.2 . . ?
H56A C56 H56B 109.1 . . ?
C58 O57 C56 123.9(14) . . ?
O57 C58 C59 91(4) . . ?
O57 C58 H58A 113.9 . . ?
C59 C58 H58A 113.7 . . ?
O57 C58 H58B 113.3 . . ?
C59 C58 H58B 113.3 . . ?
H58A C58 H58B 110.8 . . ?
O60 C59 C58 85(4) . . ?
O60 C59 H59A 114.5 . . ?
C58 C59 H59A 114.3 . . ?
O60 C59 H59B 114.3 . . ?
C58 C59 H59B 114.6 . . ?
H59A C59 H59B 111.5 . . ?
C17 O60 C59 112(6) . . ?
C63 O62 Cu2 124(2) . 3_575 ?
O62 C63 O61 121(2) . . ?
O62 C63 C64 124(3) . . ?
O61 C63 C64 115(3) . . ?
C65 C64 C69 120.0 . . ?
C65 C64 C63 121(2) . . ?
C69 C64 C63 118(2) . . ?
C66 C65 C64 120.0 . . ?
C66 C65 H65 120.0 . . ?
C64 C65 H65 120.0 . . ?
C65 C66 C67 120.0 . . ?
C65 C66 H66 120.0 . . ?
C67 C66 H66 120.0 . . ?
C68 C67 C66 120.0 . . ?
C68 C67 C70 130.9(17) . . ?
C66 C67 C70 108.9(17) . . ?
C69 C68 C67 120.0 . . ?
C69 C68 H68 120.0 . . ?
C67 C68 H68 120.0 . . ?
C68 C69 C64 120.0 . . ?
C68 C69 H69 120.0 . . ?
C64 C69 H69 120.0 . . ?
C71 C70 C67 138(2) . . ?
C71 C70 Cu1 75.3(17) . . ?
C67 C70 Cu1 145(2) . . ?
C70 C71 C72 169(2) . . ?
C70 C71 Cu1 62.5(15) . . ?
C72 C71 Cu1 128.0(16) . . ?
C73 C72 C77 120.0 . . ?
C73 C72 C71 122.2(14) . . ?
C77 C72 C71 117.8(14) . . ?
O120 C73 C72 109.2(17) . . ?
O120 C73 C74 130.6(17) . . ?
C72 C73 C74 120.0 . . ?
C75 C74 C73 120.0 . . ?
C75 C74 H74 120.0 . . ?
C73 C74 H74 120.0 . . ?
C74 C75 C76 120.0 . . ?
C74 C75 C78 121.6(14) . . ?
C76 C75 C78 118.3(14) . . ?
O89 C76 C77 127.3(13) . . ?
O89 C76 C75 112.7(13) . . ?
C77 C76 C75 120.0 . . ?
C76 C77 C72 120.0 . . ?
C76 C77 H77 120.0 . . ?
C72 C77 H77 120.0 . . ?
C79 C78 C75 172(3) . . ?
C78 C79 C80 166(3) . . ?
C81 C80 C85 120.0 . . ?
C81 C80 C79 105(3) . . ?
C85 C80 C79 134(3) . . ?
C82 C81 C80 120.0 . . ?
C82 C81 H81 120.0 . . ?
C80 C81 H81 120.0 . . ?
C83 C82 C81 120.0 . . ?
C83 C82 H82 120.0 . . ?
C81 C82 H82 120.0 . . ?
C84 C83 C82 120.0 . . ?
C84 C83 C86 112(3) . . ?
C82 C83 C86 128(3) . . ?
C83 C84 C85 120.0 . . ?
C83 C84 H84 120.0 . . ?
C85 C84 H84 120.0 . . ?
C84 C85 C80 120.0 . . ?
C84 C85 H85 120.0 . . ?
C80 C85 H85 120.0 . . ?
O88 C86 O87 166(4) . . ?
O88 C86 C83 97(3) . . ?
O87 C86 C83 97(3) . . ?
O88 C86 Cu1 68(2) . 4_654 ?
O87 C86 Cu1 99(2) . 4_654 ?
C83 C86 Cu1 156(2) . 4_654 ?
C86 O88 Cu1 89(2) . 4_654 ?
C76 O89 C90 120.0(19) . . ?
O89 C90 C91 113(3) . . ?
O89 C90 H90A 108.9 . . ?
C91 C90 H90A 108.9 . . ?
O89 C90 H90B 108.9 . . ?
C91 C90 H90B 108.9 . . ?
H90A C90 H90B 107.7 . . ?
O92 C91 C90 109(2) . . ?
O92 C91 H91A 109.7 . . ?
C90 C91 H91A 109.8 . . ?
O92 C91 H91B 110.0 . . ?
C90 C91 H91B 109.9 . . ?
H91A C91 H91B 108.3 . . ?
C91 O92 C93 115(4) . . ?
O92 C93 C94 112(6) . . ?
O92 C93 H93A 109.3 . . ?
C94 C93 H93A 109.1 . . ?
O92 C93 H93B 109.1 . . ?
C94 C93 H93B 109.5 . . ?
H93A C93 H93B 107.9 . . ?
C93 C94 O95 128(7) . . ?
C93 C94 H94A 105.2 . . ?
O95 C94 H94A 105.1 . . ?
C93 C94 H94B 105.2 . . ?
O95 C94 H94B 105.3 . . ?
H94A C94 H94B 106.0 . . ?
C96 O95 C94 121(3) . . ?
O95 C96 C97 120(5) . . ?
O95 C96 H96A 106.8 . . ?
C97 C96 H96A 107.0 . . ?
O95 C96 H96B 107.5 . . ?
C97 C96 H96B 107.5 . . ?
H96A C96 H96B 107.0 . . ?
O98 C97 C96 97(4) . . ?
O98 C97 H97A 112.3 . . ?
C96 C97 H97A 112.6 . . ?
O98 C97 H97B 112.3 . . ?
C96 C97 H97B 112.0 . . ?
H97A C97 H97B 109.8 . . ?
C97 O98 C99 91(3) . . ?
O98 C99 C100 74(3) . . ?
O98 C99 H99A 116.1 . . ?
C100 C99 H99A 116.1 . . ?
O98 C99 H99B 116.2 . . ?
C100 C99 H99B 116.3 . . ?
H99A C99 H99B 113.2 . . ?
O101 C100 C99 139(5) . . ?
O101 C100 H10L 102.5 . . ?
C99 C100 H10L 102.5 . . ?
O101 C100 H10M 102.2 . . ?
C99 C100 H10M 102.3 . . ?
H10L C100 H10M 104.9 . . ?
C102 O101 C100 134(4) . . ?
O101 C102 C103 105(2) . . ?
O101 C102 C107 135(2) . . ?
C103 C102 C107 120.0 . . ?
C102 C103 C104 120.0 . . ?
C102 C103 H103 120.0 . . ?
C104 C103 H103 120.0 . . ?
C103 C104 C105 120.0 . . ?
C103 C104 H104 120.0 . . ?
C105 C104 H104 120.0 . . ?
O108 C105 C104 136(3) . . ?
O108 C105 C106 104(3) . . ?
C104 C105 C106 120.0 . . ?
C107 C106 C105 120.0 . . ?
C107 C106 H106 120.0 . . ?
C105 C106 H106 120.0 . . ?
C106 C107 C102 120.0 . . ?
C106 C107 H107 120.0 . . ?
C102 C107 H107 120.0 . . ?
C105 O108 C109 110(3) . . ?
C110 C109 O108 112(5) . . ?
C110 C109 H10N 109.1 . . ?
O108 C109 H10N 109.4 . . ?
C110 C109 H10O 108.7 . . ?
O108 C109 H10O 109.3 . . ?
H10N C109 H10O 107.8 . . ?
C109 C110 O111 113(4) . . ?
C109 C110 H11L 109.4 . . ?
O111 C110 H11L 109.0 . . ?
C109 C110 H11M 108.7 . . ?
O111 C110 H11M 108.9 . . ?
H11L C110 H11M 107.8 . . ?
C112 O111 C110 113(3) . . ?
O111 C112 C113 76(2) . . ?
O111 C112 H11N 115.6 . . ?
C113 C112 H11N 115.5 . . ?
O111 C112 H11O 116.2 . . ?
C113 C112 H11O 116.2 . . ?
H11N C112 H11O 112.8 . . ?
O114 C113 C112 126(2) . . ?
O114 C113 H11P 105.7 . . ?
C112 C113 H11P 106.0 . . ?
O114 C113 H11Q 105.7 . . ?
C112 C113 H11Q 105.6 . . ?
H11P C113 H11Q 106.1 . . ?
C115 O114 C113 146.4(18) . . ?
O114 C115 C116 99(3) . . ?
O114 C115 H11R 111.8 . . ?
C116 C115 H11R 112.0 . . ?
O114 C115 H11S 111.8 . . ?
C116 C115 H11S 111.9 . . ?
H11R C115 H11S 109.6 . . ?
O117 C116 C115 120(3) . . ?
O117 C116 H11T 107.0 . . ?
C115 C116 H11T 107.1 . . ?
O117 C116 H11U 107.8 . . ?
C115 C116 H11U 107.3 . . ?
H11T C116 H11U 106.9 . . ?
C118 O117 C116 121(3) . . ?
O117 C118 C119 119(4) . . ?
O117 C118 H11V 107.7 . . ?
C119 C118 H11V 107.5 . . ?
O117 C118 H11W 107.5 . . ?
C119 C118 H11W 107.8 . . ?
H11V C118 H11W 107.0 . . ?
O120 C119 C118 101(4) . . ?
O120 C119 H11X 111.6 . . ?
C118 C119 H11X 111.5 . . ?
O120 C119 H11Y 111.7 . . ?
C118 C119 H11Y 111.7 . . ?
H11X C119 H11Y 109.4 . . ?
C73 O120 C119 107(3) . . ?
C2C C1C C6C 120.0 . . ?
C2C C1C H1J 120.1 . . ?
C6C C1C H1J 119.9 . . ?
N3C C2C C1C 120.0 . . ?
N3C C2C H2J 120.0 . . ?
C1C C2C H2J 120.0 . . ?
C4C N3C C2C 120.0 . . ?
C4C N3C C41C 115(2) . . ?
C2C N3C C41C 121(2) . . ?
N3C C4C C5C 120.0 . . ?
N3C C4C H4J 120.0 . . ?
C5C C4C H4J 120.0 . . ?
C6C C5C C4C 120.0 . . ?
C6C C5C H5J 120.0 . . ?
C4C C5C H5J 120.0 . . ?
C5C C6C C1C 120.0 . . ?
C5C C6C C7C 116.9(19) . . ?
C1C C6C C7C 123.1(19) . . ?
C8C C7C C12C 120.0 . . ?
C8C C7C C6C 113.8(19) . . ?
C12C C7C C6C 125.1(19) . . ?
C7C C8C C9C 120.0 . . ?
C7C C8C H8J 120.0 . . ?
C9C C8C H8J 120.0 . . ?
N10C C9C C8C 120.0 . . ?
N10C C9C H9J 120.0 . . ?
C8C C9C H9J 120.0 . . ?
C9C N10C C11C 120.0 . . ?
C9C N10C C13C 120(3) . . ?
C11C N10C C13C 119(3) . . ?
N10C C11C C12C 120.0 . . ?
N10C C11C H11J 120.0 . . ?
C12C C11C H11J 120.0 . . ?
C11C C12C C7C 120.0 . . ?
C11C C12C H12J 120.0 . . ?
C7C C12C H12J 120.0 . . ?
N10C C13C C14C 99.9(19) . . ?
N10C C13C H13J 111.8 . . ?
C14C C13C H13J 111.9 . . ?
N10C C13C H13K 111.9 . . ?
C14C C13C H13K 111.7 . . ?
H13J C13C H13K 109.5 . . ?
C15C C14C C19C 120.0 . . ?
C15C C14C C13C 126(3) . . ?
C19C C14C C13C 114(3) . . ?
C16C C15C C14C 120.0 . . ?
C16C C15C H15J 120.0 . . ?
C14C C15C H15J 120.0 . . ?
C17C C16C C15C 120.0 . . ?
C17C C16C H16J 120.0 . . ?
C15C C16C H16J 120.0 . . ?
C16C C17C C18C 120.0 . . ?
C16C C17C C21C 121(3) . . ?
C18C C17C C21C 118(3) . . ?
C19C C18C C17C 120.0 . . ?
C19C C18C H18J 120.0 . . ?
C17C C18C H18J 120.0 . . ?
C18C C19C C14C 120.0 . . ?
C18C C19C H19J 120.0 . . ?
C14C C19C H19J 120.0 . . ?
N22C C21C C17C 114(2) . . ?
N22C C21C H21J 108.8 . . ?
C17C C21C H21J 108.9 . . ?
N22C C21C H21K 108.7 . . ?
C17C C21C H21K 108.7 . . ?
H21J C21C H21K 107.7 . . ?
C21C N22C C23C 115(2) . . ?
C21C N22C C27C 124(2) . . ?
C23C N22C C27C 120.0 . . ?
C24C C23C N22C 120.0 . . ?
C24C C23C H23J 120.0 . . ?
N22C C23C H23J 120.0 . . ?
C23C C24C C25C 120.0 . . ?
C23C C24C H24J 120.0 . . ?
C25C C24C H24J 120.0 . . ?
C26C C25C C24C 120.0 . . ?
C26C C25C C28C 119.7(18) . . ?
C24C C25C C28C 118.9(18) . . ?
C27C C26C C25C 120.0 . . ?
C27C C26C H26J 120.0 . . ?
C25C C26C H26J 120.0 . . ?
C26C C27C N22C 120.0 . . ?
C26C C27C H27J 120.0 . . ?
N22C C27C H27J 120.0 . . ?
C29C C28C C33C 120.0 . . ?
C29C C28C C25C 122.2(17) . . ?
C33C C28C C25C 117.8(17) . . ?
C30C C29C C28C 120.0 . . ?
C30C C29C H29J 120.0 . . ?
C28C C29C H29J 120.0 . . ?
C29C C30C N31C 120.0 . . ?
C29C C30C H30J 120.0 . . ?
N31C C30C H30J 120.0 . . ?
C30C N31C C32C 120.0 . . ?
C30C N31C C34C 113(2) . . ?
C32C N31C C34C 126(2) . . ?
C33C C32C N31C 120.0 . . ?
C33C C32C H32J 120.0 . . ?
N31C C32C H32J 120.0 . . ?
C32C C33C C28C 120.0 . . ?
C32C C33C H33J 120.0 . . ?
C28C C33C H33J 120.0 . . ?
C35C C34C N31C 117(3) . . ?
C35C C34C H34J 107.8 . . ?
N31C C34C H34J 108.1 . . ?
C35C C34C H34K 108.2 . . ?
N31C C34C H34K 108.0 . . ?
H34J C34C H34K 107.3 . . ?
C34C C35C C36C 125(3) . . ?
C34C C35C C40C 113(3) . . ?
C36C C35C C40C 120.0 . . ?
C37C C36C C35C 120.0 . . ?
C37C C36C H36J 120.0 . . ?
C35C C36C H36J 120.0 . . ?
C38C C37C C36C 120.0 . . ?
C38C C37C H37J 120.0 . . ?
C36C C37C H37J 120.0 . . ?
C41C C38C C37C 130(3) . . ?
C41C C38C C39C 110(3) . . ?
C37C C38C C39C 120.0 . . ?
C40C C39C C38C 120.0 . . ?
C40C C39C H39J 120.0 . . ?
C38C C39C H39J 120.0 . . ?
C39C C40C C35C 120.0 . . ?
C39C C40C H40J 120.0 . . ?
C35C C40C H40J 120.0 . . ?
C38C C41C N3C 117(4) . . ?
C38C C41C H41J 108.5 . . ?
N3C C41C H41J 108.3 . . ?
C38C C41C H41K 107.8 . . ?
N3C C41C H41K 108.0 . . ?
H41J C41C H41K 107.4 . . ?
C52C C51C C56C 120.0 . . ?
C52C C51C H51J 120.0 . . ?
C56C C51C H51J 120.0 . . ?
C51C C52C N53C 120.0 . . ?
C51C C52C H52J 120.0 . . ?
N53C C52C H52J 120.0 . . ?
C54C N53C C52C 120.0 . . ?
C54C N53C C90C 109(3) . . ?
C52C N53C C90C 131(3) . . ?
C55C C54C N53C 120.0 . . ?
C55C C54C H54J 120.0 . . ?
N53C C54C H54J 120.0 . . ?
C54C C55C C56C 120.0 . . ?
C54C C55C H55J 120.0 . . ?
C56C C55C H55J 120.0 . . ?
C55C C56C C51C 120.0 . . ?
C55C C56C C57C 129.1(18) . . ?
C51C C56C C57C 110.9(18) . . ?
C58C C57C C62C 120.0 . . ?
C58C C57C C56C 110(2) . . ?
C62C C57C C56C 130(2) . . ?
C57C C58C C59C 120.0 . . ?
C57C C58C H58J 120.0 . . ?
C59C C58C H58J 120.0 . . ?
C58C C59C N60C 120.0 . . ?
C58C C59C H59J 120.0 . . ?
N60C C59C H59J 120.0 . . ?
C61C N60C C59C 120.0 . . ?
C61C N60C C63C 142.3(10) . . ?
C59C N60C C63C 93.4(8) . . ?
C62C C61C N60C 120.0 . . ?
C62C C61C H61J 120.0 . . ?
N60C C61C H61J 120.0 . . ?
C61C C62C C57C 120.0 . . ?
C61C C62C H62J 120.0 . . ?
C57C C62C H62J 120.0 . . ?
N60C C63C C64C 100.4(9) . . ?
N60C C63C H63J 111.4 . . ?
C64C C63C H63J 111.5 . . ?
N60C C63C H63K 111.8 . . ?
C64C C63C H63K 112.1 . . ?
H63J C63C H63K 109.5 . . ?
C65C C64C C69C 120.0 . . ?
C65C C64C C63C 83(3) . . ?
C69C C64C C63C 152(2) . . ?
C66C C65C C64C 120.0 . . ?
C66C C65C H65J 120.0 . . ?
C64C C65C H65J 120.0 . . ?
C67C C66C C65C 120.0 . . ?
C67C C66C H66J 120.0 . . ?
C65C C66C H66J 120.0 . . ?
C66C C67C C68C 120.0 . . ?
C66C C67C C70C 117(3) . . ?
C68C C67C C70C 122(3) . . ?
C69C C68C C67C 120.0 . . ?
C69C C68C H68J 120.0 . . ?
C67C C68C H68J 120.0 . . ?
C68C C69C C64C 120.0 . . ?
C68C C69C H69J 120.0 . . ?
C64C C69C H69J 120.0 . . ?
N71C C70C C67C 121(3) . . ?
N71C C70C H70J 107.8 . . ?
C67C C70C H70J 107.0 . . ?
N71C C70C H70K 106.1 . . ?
C67C C70C H70K 106.9 . . ?
H70J C70C H70K 106.8 . . ?
C70C N71C C72C 125(4) . . ?
C70C N71C C76C 113(4) . . ?
C72C N71C C76C 120.0 . . ?
N71C C72C C73C 120.0 . . ?
N71C C72C H72J 120.0 . . ?
C73C C72C H72J 120.0 . . ?
C74C C73C C72C 120.0 . . ?
C74C C73C H73J 120.0 . . ?
C72C C73C H73J 120.0 . . ?
C73C C74C C75C 120.0 . . ?
C73C C74C C77C 119(3) . . ?
C75C C74C C77C 121(3) . . ?
C76C C75C C74C 120.0 . . ?
C76C C75C H75J 120.0 . . ?
C74C C75C H75J 120.0 . . ?
C75C C76C N71C 120.0 . . ?
C75C C76C H76C 120.0 . . ?
N71C C76C H76C 120.0 . . ?
C78C C77C C82C 120.0 . . ?
C78C C77C C74C 108(3) . . ?
C82C C77C C74C 131(3) . . ?
C77C C78C C79C 120.0 . . ?
C77C C78C H78J 120.0 . . ?
C79C C78C H78J 120.0 . . ?
N80C C79C C78C 120.0 . . ?
N80C C79C H79J 120.0 . . ?
C78C C79C H79J 120.0 . . ?
C79C N80C C81C 120.0 . . ?
C79C N80C C83C 136(3) . . ?
C81C N80C C83C 104(3) . . ?
N80C C81C C82C 120.0 . . ?
N80C C81C H81J 120.0 . . ?
C82C C81C H81J 120.0 . . ?
C81C C82C C77C 120.0 . . ?
C81C C82C H82J 120.0 . . ?
C77C C82C H82J 120.0 . . ?
N80C C83C C84C 98(3) . . ?
N80C C83C H83J 112.2 . . ?
C84C C83C H83J 112.2 . . ?
N80C C83C H83K 111.9 . . ?
C84C C83C H83K 112.2 . . ?
H83J C83C H83K 109.8 . . ?
C85C C84C C89C 120.0 . . ?
C85C C84C C83C 114(4) . . ?
C89C C84C C83C 126(4) . . ?
C86C C85C C84C 120.0 . . ?
C86C C85C H85J 120.0 . . ?
C84C C85C H85J 120.0 . . ?
C87C C86C C85C 120.0 . . ?
C87C C86C H86J 120.0 . . ?
C85C C86C H86J 120.0 . . ?
C90C C87C C86C 114(5) . . ?
C90C C87C C88C 126(5) . . ?
C86C C87C C88C 120.0 . . ?
C89C C88C C87C 120.0 . . ?
C89C C88C H88J 120.0 . . ?
C87C C88C H88J 120.0 . . ?
C88C C89C C84C 120.0 . . ?
C88C C89C H89J 120.0 . . ?
C84C C89C H89J 120.0 . . ?
C87C C90C N53C 111(5) . . ?
C87C C90C H90J 109.4 . . ?
N53C C90C H90J 109.3 . . ?
C87C C90C H90K 109.6 . . ?
N53C C90C H90K 109.4 . . ?
H90J C90C H90K 108.0 . . ?

loop_
_geom_bond_atom_site_label_1
_geom_bond_atom_site_label_2
_geom_bond_distance
_geom_bond_site_symmetry_2
_geom_bond_publ_flag
Cu1 C70 1.73(3) . ?
Cu1 O28 1.93(2) . ?
Cu1 C71 1.88(2) . ?
Cu1 O88 2.08(2) 4_655 ?
Cu1 C86 2.25(3) 4_655 ?
Cu2 C18 2.00(4) . ?
Cu2 O62 1.94(2) 3_475 ?
Cu2 C19 2.04(2) . ?
Cu2 O1 2.14(3) 2_674 ?
O1 C3 1.14(4) . ?
O1 Cu2 2.14(3) 2_675 ?
O2 C3 1.402(11) . ?
C3 C4 1.600(11) . ?
C4 C5 1.3900 . ?
C4 C9 1.3900 . ?
C5 C6 1.3900 . ?
C5 H5 0.9300 . ?
C6 C7 1.3900 . ?
C6 H6 0.9300 . ?
C7 C8 1.3900 . ?
C7 C10 1.47(4) . ?
C8 C9 1.3900 . ?
C8 H8 0.9300 . ?
C9 H9 0.9300 . ?
C10 C11 1.25(5) . ?
C11 C12 1.33(5) . ?
C12 C13 1.3900 . ?
C12 C17 1.3900 . ?
C13 C14 1.3900 . ?
C13 H13 0.9300 . ?
C14 O29 1.40(2) . ?
C14 C15 1.3900 . ?
C15 C18 1.27(4) . ?
C15 C16 1.3900 . ?
C16 C17 1.3900 . ?
C16 H16 0.9300 . ?
C17 O60 1.37(7) . ?
C18 C19 1.40(4) . ?
C19 C20 1.42(3) . ?
C20 C21 1.3900 . ?
C20 C25 1.3900 . ?
C21 C22 1.3900 . ?
C21 H21 0.9300 . ?
C22 C23 1.3900 . ?
C22 H22 0.9300 . ?
C23 C24 1.3900 . ?
C23 C26 1.504(10) . ?
C24 C25 1.3900 . ?
C24 H24 0.9300 . ?
C25 H25 0.9300 . ?
C26 O28 1.294(10) . ?
C26 O27 1.302(10) . ?
O29 C30 1.48(6) . ?
C30 C31 1.31(6) . ?
C30 H30A 0.9700 . ?
C30 H30B 0.9700 . ?
C31 O32 1.61(6) . ?
C31 H31A 0.9700 . ?
C31 H31B 0.9700 . ?
O32 C33 1.42(5) . ?
C33 C34 1.500(11) . ?
C33 H33A 0.9700 . ?
C33 H33B 0.9700 . ?
C34 O35 1.398(11) . ?
C34 H34A 0.9700 . ?
C34 H34B 0.9700 . ?
O35 C36 1.25(2) . ?
C36 C37 1.5003 . ?
C36 H36A 0.9700 . ?
C36 H36B 0.9700 . ?
C37 O38 1.400(10) . ?
C37 H37A 0.9700 . ?
C37 H37B 0.9700 . ?
O38 C39 1.400(10) . ?
C39 C40 1.499(11) . ?
C39 H39A 0.9700 . ?
C39 H39B 0.9700 . ?
C40 O41 1.400(11) . ?
C40 H40A 0.9700 . ?
C40 H40B 0.9700 . ?
O41 C42 1.66(4) . ?
C42 C43 1.3900 . ?
C42 C47 1.3900 . ?
C43 C44 1.3900 . ?
C43 H43 0.9300 . ?
C44 C45 1.3900 . ?
C44 H44 0.9300 . ?
C45 C46 1.3900 . ?
C45 O48 1.603(11) . ?
C46 C47 1.3900 . ?
C46 H46 0.9300 . ?
C47 H47 0.9300 . ?
O48 C49 1.397(11) . ?
C49 C50 1.502(10) . ?
C49 H49A 0.9700 . ?
C49 H49B 0.9700 . ?
C50 O51 1.3961 . ?
C50 H50A 0.9700 . ?
C50 H50B 0.9700 . ?
O51 C52 1.408(10) . ?
C52 C53 1.40(5) . ?
C52 H52A 0.9700 . ?
C52 H52B 0.9700 . ?
C53 O54 1.615(19) . ?
C53 H53A 0.9700 . ?
C53 H53B 0.9700 . ?
O54 C55 1.407(10) . ?
C55 C56 1.7856 . ?
C55 H55A 0.9700 . ?
C55 H55B 0.9700 . ?
C56 O57 1.414(10) . ?
C56 H56A 0.9700 . ?
C56 H56B 0.9700 . ?
O57 C58 1.407(11) . ?
C58 C59 1.499(11) . ?
C58 H58A 0.9700 . ?
C58 H58B 0.9700 . ?
C59 O60 1.497(11) . ?
C59 H59A 0.9700 . ?
C59 H59B 0.9700 . ?
O61 C63 1.33(4) . ?
O62 C63 1.15(3) . ?
O62 Cu2 1.94(2) 3_575 ?
C63 C64 1.502(11) . ?
C64 C65 1.3900 . ?
C64 C69 1.3900 . ?
C65 C66 1.3900 . ?
C65 H65 0.9300 . ?
C66 C67 1.3900 . ?
C66 H66 0.9300 . ?
C67 C68 1.3900 . ?
C67 C70 1.44(3) . ?
C68 C69 1.3900 . ?
C68 H68 0.9300 . ?
C69 H69 0.9300 . ?
C70 C71 1.31(3) . ?
C71 C72 1.57(3) . ?
C72 C73 1.3900 . ?
C72 C77 1.3900 . ?
C73 O120 1.49(3) . ?
C73 C74 1.3900 . ?
C74 C75 1.3900 . ?
C74 H74 0.9300 . ?
C75 C76 1.3900 . ?
C75 C78 1.47(3) . ?
C76 O89 1.350(18) . ?
C76 C77 1.3900 . ?
C77 H77 0.9300 . ?
C78 C79 1.18(4) . ?
C79 C80 1.68(5) . ?
C80 C81 1.3900 . ?
C80 C85 1.3900 . ?
C81 C82 1.3900 . ?
C81 H81 0.9300 . ?
C82 C83 1.3900 . ?
C82 H82 0.9300 . ?
C83 C84 1.3900 . ?
C83 C86 1.617(11) . ?
C84 C85 1.3900 . ?
C84 H84 0.9300 . ?
C85 H85 0.9300 . ?
C86 O88 0.88(3) . ?
C86 O87 1.22(4) . ?
C86 Cu1 2.25(3) 4_654 ?
O88 Cu1 2.08(2) 4_654 ?
O89 C90 1.40(3) . ?
C90 C91 1.47(4) . ?
C90 H90A 0.9700 . ?
C90 H90B 0.9700 . ?
C91 O92 1.404(10) . ?
C91 H91A 0.9700 . ?
C91 H91B 0.9700 . ?
O92 C93 1.402(11) . ?
C93 C94 1.36(8) . ?
C93 H93A 0.9700 . ?
C93 H93B 0.9700 . ?
C94 O95 1.47(5) . ?
C94 H94A 0.9700 . ?
C94 H94B 0.9700 . ?
O95 C96 1.402(11) . ?
C96 C97 1.503(11) . ?
C96 H96A 0.9700 . ?
C96 H96B 0.9700 . ?
C97 O98 1.403(11) . ?
C97 H97A 0.9700 . ?
C97 H97B 0.9700 . ?
O98 C99 1.400(11) . ?
C99 C100 1.501(11) . ?
C99 H99A 0.9700 . ?
C99 H99B 0.9700 . ?
C100 O101 1.405(11) . ?
C100 H10L 0.9700 . ?
C100 H10M 0.9700 . ?
O101 C102 1.26(3) . ?
C102 C103 1.3900 . ?
C102 C107 1.3900 . ?
C103 C104 1.3900 . ?
C103 H103 0.9300 . ?
C104 C105 1.3900 . ?
C104 H104 0.9300 . ?
C105 O108 1.34(3) . ?
C105 C106 1.3900 . ?
C106 C107 1.3900 . ?
C106 H106 0.9300 . ?
C107 H107 0.9300 . ?
O108 C109 1.39(5) . ?
C109 C110 1.23(5) . ?
C109 H10N 0.9700 . ?
C109 H10O 0.9700 . ?
C110 O111 1.72(5) . ?
C110 H11L 0.9700 . ?
C110 H11M 0.9700 . ?
O111 C112 1.47(4) . ?
C112 C113 1.502(11) . ?
C112 H11N 0.9700 . ?
C112 H11O 0.9700 . ?
C113 O114 1.4014 . ?
C113 H11P 0.9700 . ?
C113 H11Q 0.9700 . ?
O114 C115 1.397(11) . ?
C115 C116 1.506(11) . ?
C115 H11R 0.9700 . ?
C115 H11S 0.9700 . ?
C116 O117 1.38(4) . ?
C116 H11T 0.9700 . ?
C116 H11U 0.9700 . ?
O117 C118 1.36(4) . ?
C118 C119 1.52(5) . ?
C118 H11V 0.9700 . ?
C118 H11W 0.9700 . ?
C119 O120 1.55(5) . ?
C119 H11X 0.9700 . ?
C119 H11Y 0.9700 . ?
C1C C2C 1.3900 . ?
C1C C6C 1.3900 . ?
C1C H1J 0.9300 . ?
C2C N3C 1.3900 . ?
C2C H2J 0.9300 . ?
N3C C4C 1.3900 . ?
N3C C41C 1.58(5) . ?
C4C C5C 1.3900 . ?
C4C H4J 0.9300 . ?
C5C C6C 1.3900 . ?
C5C H5J 0.9300 . ?
C6C C7C 1.493(10) . ?
C7C C8C 1.3900 . ?
C7C C12C 1.3900 . ?
C8C C9C 1.3900 . ?
C8C H8J 0.9300 . ?
C9C N10C 1.3900 . ?
C9C H9J 0.9300 . ?
N10C C11C 1.3900 . ?
N10C C13C 1.397(11) . ?
C11C C12C 1.3900 . ?
C11C H11J 0.9300 . ?
C12C H12J 0.9300 . ?
C13C C14C 1.497(11) . ?
C13C H13J 0.9700 . ?
C13C H13K 0.9700 . ?
C14C C15C 1.3900 . ?
C14C C19C 1.3900 . ?
C15C C16C 1.3900 . ?
C15C H15J 0.9300 . ?
C16C C17C 1.3900 . ?
C16C H16J 0.9300 . ?
C17C C18C 1.3900 . ?
C17C C21C 1.60(4) . ?
C18C C19C 1.3900 . ?
C18C H18J 0.9300 . ?
C19C H19J 0.9300 . ?
C21C N22C 1.390(10) . ?
C21C H21J 0.9700 . ?
C21C H21K 0.9700 . ?
N22C C23C 1.3900 . ?
N22C C27C 1.3900 . ?
C23C C24C 1.3900 . ?
C23C H23J 0.9300 . ?
C24C C25C 1.3900 . ?
C24C H24J 0.9300 . ?
C25C C26C 1.3900 . ?
C25C C28C 1.41(2) . ?
C26C C27C 1.3900 . ?
C26C H26J 0.9300 . ?
C27C H27J 0.9300 . ?
C28C C29C 1.3900 . ?
C28C C33C 1.3900 . ?
C29C C30C 1.3900 . ?
C29C H29J 0.9300 . ?
C30C N31C 1.3900 . ?
C30C H30J 0.9300 . ?
N31C C32C 1.3900 . ?
N31C C34C 1.65(4) . ?
C32C C33C 1.3900 . ?
C32C H32J 0.9300 . ?
C33C H33J 0.9300 . ?
C34C C35C 1.25(4) . ?
C34C H34J 0.9700 . ?
C34C H34K 0.9700 . ?
C35C C36C 1.3900 . ?
C35C C40C 1.3900 . ?
C36C C37C 1.3900 . ?
C36C H36J 0.9300 . ?
C37C C38C 1.3900 . ?
C37C H37J 0.9300 . ?
C38C C41C 1.35(5) . ?
C38C C39C 1.3900 . ?
C39C C40C 1.3900 . ?
C39C H39J 0.9300 . ?
C40C H40J 0.9300 . ?
C41C H41J 0.9700 . ?
C41C H41K 0.9700 . ?
C51C C52C 1.3900 . ?
C51C C56C 1.3900 . ?
C51C H51J 0.9300 . ?
C52C N53C 1.3900 . ?
C52C H52J 0.9300 . ?
N53C C54C 1.3900 . ?
N53C C90C 1.62(7) . ?
C54C C55C 1.3900 . ?
C54C H54J 0.9300 . ?
C55C C56C 1.3900 . ?
C55C H55J 0.9300 . ?
C56C C57C 1.67(2) . ?
C57C C58C 1.3900 . ?
C57C C62C 1.3900 . ?
C58C C59C 1.3900 . ?
C58C H58J 0.9300 . ?
C59C N60C 1.3900 . ?
C59C H59J 0.9300 . ?
N60C C61C 1.3900 . ?
N60C C63C 1.498(11) . ?
C61C C62C 1.3900 . ?
C61C H61J 0.9300 . ?
C62C H62J 0.9300 . ?
C63C C64C 1.501(8) . ?
C63C H63J 0.9700 . ?
C63C H63K 0.9700 . ?
C64C C65C 1.3900 . ?
C64C C69C 1.3900 . ?
C65C C66C 1.3900 . ?
C65C H65J 0.9300 . ?
C66C C67C 1.3900 . ?
C66C H66J 0.9300 . ?
C67C C68C 1.3900 . ?
C67C C70C 1.507(11) . ?
C68C C69C 1.3900 . ?
C68C H68J 0.9300 . ?
C69C H69J 0.9300 . ?
C70C N71C 1.40(4) . ?
C70C H70J 0.9700 . ?
C70C H70K 0.9700 . ?
N71C C72C 1.3900 . ?
N71C C76C 1.3900 . ?
C72C C73C 1.3900 . ?
C72C H72J 0.9300 . ?
C73C C74C 1.3900 . ?
C73C H73J 0.9300 . ?
C74C C75C 1.3900 . ?
C74C C77C 1.501(10) . ?
C75C C76C 1.3900 . ?
C75C H75J 0.9300 . ?
C76C H76C 0.9300 . ?
C77C C78C 1.3900 . ?
C77C C82C 1.3900 . ?
C78C C79C 1.3900 . ?
C78C H78J 0.9300 . ?
C79C N80C 1.3900 . ?
C79C H79J 0.9300 . ?
N80C C81C 1.3900 . ?
N80C C83C 1.402(11) . ?
C81C C82C 1.3900 . ?
C81C H81J 0.9300 . ?
C82C H82J 0.9300 . ?
C83C C84C 1.502(11) . ?
C83C H83J 0.9700 . ?
C83C H83K 0.9700 . ?
C84C C85C 1.3900 . ?
C84C C89C 1.3900 . ?
C85C C86C 1.3900 . ?
C85C H85J 0.9300 . ?
C86C C87C 1.3900 . ?
C86C H86J 0.9300 . ?
C87C C90C 1.34(6) . ?
C87C C88C 1.3900 . ?
C88C C89C 1.3900 . ?
C88C H88J 0.9300 . ?
C89C H89J 0.9300 . ?
C90C H90J 0.9700 . ?
C90C H90K 0.9700 . ?

loop_
_geom_torsion_atom_site_label_1
_geom_torsion_atom_site_label_2
_geom_torsion_atom_site_label_3
_geom_torsion_atom_site_label_4
_geom_torsion
_geom_torsion_site_symmetry_1
_geom_torsion_site_symmetry_2
_geom_torsion_site_symmetry_3
_geom_torsion_site_symmetry_4
_geom_torsion_publ_flag
Cu2 O1 C3 O2 8(5) 2_675 . . . ?
Cu2 O1 C3 C4 148(3) 2_675 . . . ?
O1 C3 C4 C5 -132(3) . . . . ?
O2 C3 C4 C5 9(5) . . . . ?
O1 C3 C4 C9 51(5) . . . . ?
O2 C3 C4 C9 -168(3) . . . . ?
C9 C4 C5 C6 0.0 . . . . ?
C3 C4 C5 C6 -177(3) . . . . ?
C4 C5 C6 C7 0.0 . . . . ?
C5 C6 C7 C8 0.0 . . . . ?
C5 C6 C7 C10 -171(2) . . . . ?
C6 C7 C8 C9 0.0 . . . . ?
C10 C7 C8 C9 171(2) . . . . ?
C7 C8 C9 C4 0.0 . . . . ?
C5 C4 C9 C8 0.0 . . . . ?
C3 C4 C9 C8 176(3) . . . . ?
C6 C7 C10 C11 -14(14) . . . . ?
C8 C7 C10 C11 175(13) . . . . ?
C7 C10 C11 C12 -175(9) . . . . ?
C10 C11 C12 C13 -125(12) . . . . ?
C10 C11 C12 C17 65(13) . . . . ?
C17 C12 C13 C14 0.0 . . . . ?
C11 C12 C13 C14 -170(3) . . . . ?
C12 C13 C14 O29 179.0(17) . . . . ?
C12 C13 C14 C15 0.0 . . . . ?
O29 C14 C15 C18 0(2) . . . . ?
C13 C14 C15 C18 179(2) . . . . ?
O29 C14 C15 C16 -179.0(17) . . . . ?
C13 C14 C15 C16 0.0 . . . . ?
C18 C15 C16 C17 -179(2) . . . . ?
C14 C15 C16 C17 0.0 . . . . ?
C15 C16 C17 O60 -166(4) . . . . ?
C15 C16 C17 C12 0.0 . . . . ?
C13 C12 C17 O60 167(4) . . . . ?
C11 C12 C17 O60 -24(4) . . . . ?
C13 C12 C17 C16 0.0 . . . . ?
C11 C12 C17 C16 169(3) . . . . ?
C16 C15 C18 C19 172(5) . . . . ?
C14 C15 C18 C19 -7(7) . . . . ?
C16 C15 C18 Cu2 3(4) . . . . ?
C14 C15 C18 Cu2 -176(2) . . . . ?
O62 Cu2 C18 C15 -11(4) 3_475 . . . ?
C19 Cu2 C18 C15 175(4) . . . . ?
O1 Cu2 C18 C15 148(3) 2_674 . . . ?
O62 Cu2 C18 C19 173.7(12) 3_475 . . . ?
O1 Cu2 C18 C19 -27(3) 2_674 . . . ?
C15 C18 C19 C20 -21(15) . . . . ?
Cu2 C18 C19 C20 151(10) . . . . ?
C15 C18 C19 Cu2 -172(7) . . . . ?
C18 Cu2 C19 C20 -172(3) . . . . ?
O62 Cu2 C19 C20 174.5(17) 3_475 . . . ?
O1 Cu2 C19 C20 -8(2) 2_674 . . . ?
O62 Cu2 C19 C18 -13(3) 3_475 . . . ?
O1 Cu2 C19 C18 164.4(17) 2_674 . . . ?
C18 C19 C20 C21 -126(10) . . . . ?
Cu2 C19 C20 C21 21(2) . . . . ?
C18 C19 C20 C25 65(10) . . . . ?
Cu2 C19 C20 C25 -148.0(12) . . . . ?
C19 C20 C21 C22 -169(2) . . . . ?
C25 C20 C21 C22 0.0 . . . . ?
C20 C21 C22 C23 0.0 . . . . ?
C21 C22 C23 C24 0.0 . . . . ?
C21 C22 C23 C26 -168(2) . . . . ?
C22 C23 C24 C25 0.0 . . . . ?
C26 C23 C24 C25 168(2) . . . . ?
C23 C24 C25 C20 0.0 . . . . ?
C19 C20 C25 C24 170.2(18) . . . . ?
C21 C20 C25 C24 0.0 . . . . ?
C24 C23 C26 O28 49(5) . . . . ?
C22 C23 C26 O28 -143(3) . . . . ?
C24 C23 C26 O27 -146(4) . . . . ?
C22 C23 C26 O27 22(5) . . . . ?
O27 C26 O28 Cu1 35(5) . . . . ?
C23 C26 O28 Cu1 -160(3) . . . . ?
C70 Cu1 O28 C26 -116(4) . . . . ?
C71 Cu1 O28 C26 -90(3) . . . . ?
O88 Cu1 O28 C26 105(3) 4_655 . . . ?
C86 Cu1 O28 C26 83(3) 4_655 . . . ?
C15 C14 O29 C30 165(3) . . . . ?
C13 C14 O29 C30 -14(4) . . . . ?
C14 O29 C30 C31 -177(4) . . . . ?
O29 C30 C31 O32 62(7) . . . . ?
C30 C31 O32 C33 -171(5) . . . . ?
C31 O32 C33 C34 178(4) . . . . ?
O32 C33 C34 O35 60(6) . . . . ?
C33 C34 O35 C36 75(6) . . . . ?
C34 O35 C36 C37 -172(3) . . . . ?
O35 C36 C37 O38 24(2) . . . . ?
C36 C37 O38 C39 -161(4) . . . . ?
C37 O38 C39 C40 -177(4) . . . . ?
O38 C39 C40 O41 -81(6) . . . . ?
C39 C40 O41 C42 -177(3) . . . . ?
C40 O41 C42 C43 -178(3) . . . . ?
C40 O41 C42 C47 4(4) . . . . ?
C47 C42 C43 C44 0.0 . . . . ?
O41 C42 C43 C44 -178(3) . . . . ?
C42 C43 C44 C45 0.0 . . . . ?
C43 C44 C45 C46 0.0 . . . . ?
C43 C44 C45 O48 173(3) . . . . ?
C44 C45 C46 C47 0.0 . . . . ?
O48 C45 C46 C47 -173(3) . . . . ?
C45 C46 C47 C42 0.0 . . . . ?
C43 C42 C47 C46 0.0 . . . . ?
O41 C42 C47 C46 178(2) . . . . ?
C46 C45 O48 C49 -128(4) . . . . ?
C44 C45 O48 C49 59(6) . . . . ?
C45 O48 C49 C50 -154(3) . . . . ?
O48 C49 C50 O51 -98(4) . . . . ?
C49 C50 O51 C52 -72(3) . . . . ?
C50 O51 C52 C53 99(4) . . . . ?
O51 C52 C53 O54 -166(3) . . . . ?
C52 C53 O54 C55 19(7) . . . . ?
C53 O54 C55 C56 175(4) . . . . ?
O54 C55 C56 O57 -69(4) . . . . ?
C55 C56 O57 C58 26(7) . . . . ?
C56 O57 C58 C59 -134(5) . . . . ?
O57 C58 C59 O60 -138(5) . . . . ?
C16 C17 O60 C59 -23(7) . . . . ?
C12 C17 O60 C59 171(4) . . . . ?
C58 C59 O60 C17 -152(5) . . . . ?
Cu2 O62 C63 O61 17(5) 3_575 . . . ?
Cu2 O62 C63 C64 -155(3) 3_575 . . . ?
O62 C63 C64 C65 -146(3) . . . . ?
O61 C63 C64 C65 41(4) . . . . ?
O62 C63 C64 C69 30(5) . . . . ?
O61 C63 C64 C69 -143(3) . . . . ?
C69 C64 C65 C66 0.0 . . . . ?
C63 C64 C65 C66 176(2) . . . . ?
C64 C65 C66 C67 0.0 . . . . ?
C65 C66 C67 C68 0.0 . . . . ?
C65 C66 C67 C70 175.1(17) . . . . ?
C66 C67 C68 C69 0.0 . . . . ?
C70 C67 C68 C69 -174(2) . . . . ?
C67 C68 C69 C64 0.0 . . . . ?
C65 C64 C69 C68 0.0 . . . . ?
C63 C64 C69 C68 -176(2) . . . . ?
C68 C67 C70 C71 14(4) . . . . ?
C66 C67 C70 C71 -160(3) . . . . ?
C68 C67 C70 Cu1 -146(2) . . . . ?
C66 C67 C70 Cu1 39(3) . . . . ?
O28 Cu1 C70 C71 33(4) . . . . ?
O88 Cu1 C70 C71 170.2(13) 4_655 . . . ?
C86 Cu1 C70 C71 -165.8(14) 4_655 . . . ?
O28 Cu1 C70 C67 -160(2) . . . . ?
C71 Cu1 C70 C67 167(4) . . . . ?
O88 Cu1 C70 C67 -23(3) 4_655 . . . ?
C86 Cu1 C70 C67 1(3) 4_655 . . . ?
C67 C70 C71 C72 33(12) . . . . ?
Cu1 C70 C71 C72 -158(10) . . . . ?
C67 C70 C71 Cu1 -168(3) . . . . ?
O28 Cu1 C71 C70 -167.7(14) . . . . ?
O88 Cu1 C71 C70 -18(2) 4_655 . . . ?
C86 Cu1 C71 C70 25(2) 4_655 . . . ?
C70 Cu1 C71 C72 175(2) . . . . ?
O28 Cu1 C71 C72 7(2) . . . . ?
O88 Cu1 C71 C72 157.1(17) 4_655 . . . ?
C86 Cu1 C71 C72 -160.3(17) 4_655 . . . ?
C70 C71 C72 C73 -20(10) . . . . ?
Cu1 C71 C72 C73 -175.2(10) . . . . ?
C70 C71 C72 C77 158(9) . . . . ?
Cu1 C71 C72 C77 3(2) . . . . ?
C77 C72 C73 O120 -175.8(15) . . . . ?
C71 C72 C73 O120 2.3(17) . . . . ?
C77 C72 C73 C74 0.0 . . . . ?
C71 C72 C73 C74 178.1(15) . . . . ?
O120 C73 C74 C75 174.8(18) . . . . ?
C72 C73 C74 C75 0.0 . . . . ?
C73 C74 C75 C76 0.0 . . . . ?
C73 C74 C75 C78 -175.5(15) . . . . ?
C74 C75 C76 O89 178.6(13) . . . . ?
C78 C75 C76 O89 -5.8(14) . . . . ?
C74 C75 C76 C77 0.0 . . . . ?
C78 C75 C76 C77 175.6(15) . . . . ?
O89 C76 C77 C72 -178.4(15) . . . . ?
C75 C76 C77 C72 0.0 . . . . ?
C73 C72 C77 C76 0.0 . . . . ?
C71 C72 C77 C76 -178.2(14) . . . . ?
C74 C75 C78 C79 -2(17) . . . . ?
C76 C75 C78 C79 -178(16) . . . . ?
C75 C78 C79 C80 -99(19) . . . . ?
C78 C79 C80 C81 160(13) . . . . ?
C78 C79 C80 C85 -14(15) . . . . ?
C85 C80 C81 C82 0.0 . . . . ?
C79 C80 C81 C82 -175(3) . . . . ?
C80 C81 C82 C83 0.0 . . . . ?
C81 C82 C83 C84 0.0 . . . . ?
C81 C82 C83 C86 -177(4) . . . . ?
C82 C83 C84 C85 0.0 . . . . ?
C86 C83 C84 C85 177(3) . . . . ?
C83 C84 C85 C80 0.0 . . . . ?
C81 C80 C85 C84 0.0 . . . . ?
C79 C80 C85 C84 174(4) . . . . ?
C84 C83 C86 O88 -161(3) . . . . ?
C82 C83 C86 O88 16(4) . . . . ?
C84 C83 C86 O87 18(3) . . . . ?
C82 C83 C86 O87 -165(3) . . . . ?
C84 C83 C86 Cu1 150(5) . . . 4_654 ?
C82 C83 C86 Cu1 -33(7) . . . 4_654 ?
O87 C86 O88 Cu1 22(17) . . . 4_654 ?
C83 C86 O88 Cu1 -160.6(19) . . . 4_654 ?
C77 C76 O89 C90 -2(2) . . . . ?
C75 C76 O89 C90 179.3(15) . . . . ?
C76 O89 C90 C91 -169.6(17) . . . . ?
O89 C90 C91 O92 58(3) . . . . ?
C90 C91 O92 C93 176(4) . . . . ?
C91 O92 C93 C94 -103(7) . . . . ?
O92 C93 C94 O95 -61(10) . . . . ?
C93 C94 O95 C96 161(6) . . . . ?
C94 O95 C96 C97 173(5) . . . . ?
O95 C96 C97 O98 76(7) . . . . ?
C96 C97 O98 C99 173(4) . . . . ?
C97 O98 C99 C100 161(4) . . . . ?
O98 C99 C100 O101 -102(8) . . . . ?
C99 C100 O101 C102 -141(6) . . . . ?
C100 O101 C102 C103 173(4) . . . . ?
C100 O101 C102 C107 -9(5) . . . . ?
O101 C102 C103 C104 177.9(19) . . . . ?
C107 C102 C103 C104 0.0 . . . . ?
C102 C103 C104 C105 0.0 . . . . ?
C103 C104 C105 O108 179(3) . . . . ?
C103 C104 C105 C106 0.0 . . . . ?
O108 C105 C106 C107 -180(2) . . . . ?
C104 C105 C106 C107 0.0 . . . . ?
C105 C106 C107 C102 0.0 . . . . ?
O101 C102 C107 C106 -177(3) . . . . ?
C103 C102 C107 C106 0.0 . . . . ?
C104 C105 O108 C109 -3(4) . . . . ?
C106 C105 O108 C109 177(2) . . . . ?
C105 O108 C109 C110 -176(3) . . . . ?
O108 C109 C110 O111 -66(5) . . . . ?
C109 C110 O111 C112 149(4) . . . . ?
C110 O111 C112 C113 178(3) . . . . ?
O111 C112 C113 O114 124.3(19) . . . . ?
C112 C113 O114 C115 152(4) . . . . ?
C113 O114 C115 C116 31(5) . . . . ?
O114 C115 C116 O117 70(4) . . . . ?
C115 C116 O117 C118 160(4) . . . . ?
C116 O117 C118 C119 176(4) . . . . ?
O117 C118 C119 O120 59(5) . . . . ?
C72 C73 O120 C119 177.5(19) . . . . ?
C74 C73 O120 C119 2(3) . . . . ?
C118 C119 O120 C73 -179(2) . . . . ?
C6C C1C C2C N3C 0.0 . . . . ?
C1C C2C N3C C4C 0.0 . . . . ?
C1C C2C N3C C41C -157(3) . . . . ?
C2C N3C C4C C5C 0.0 . . . . ?
C41C N3C C4C C5C 158(3) . . . . ?
N3C C4C C5C C6C 0.0 . . . . ?
C4C C5C C6C C1C 0.0 . . . . ?
C4C C5C C6C C7C -179(2) . . . . ?
C2C C1C C6C C5C 0.0 . . . . ?
C2C C1C C6C C7C 179(2) . . . . ?
C5C C6C C7C C8C 174.9(12) . . . . ?
C1C C6C C7C C8C -4(2) . . . . ?
C5C C6C C7C C12C 7(2) . . . . ?
C1C C6C C7C C12C -171.4(14) . . . . ?
C12C C7C C8C C9C 0.0 . . . . ?
C6C C7C C8C C9C -168(2) . . . . ?
C7C C8C C9C N10C 0.0 . . . . ?
C8C C9C N10C C11C 0.0 . . . . ?
C8C C9C N10C C13C -174(2) . . . . ?
C9C N10C C11C C12C 0.0 . . . . ?
C13C N10C C11C C12C 174(2) . . . . ?
N10C C11C C12C C7C 0.0 . . . . ?
C8C C7C C12C C11C 0.0 . . . . ?
C6C C7C C12C C11C 167(2) . . . . ?
C9C N10C C13C C14C -102(3) . . . . ?
C11C N10C C13C C14C 84(3) . . . . ?
N10C C13C C14C C15C -74(4) . . . . ?
N10C C13C C14C C19C 98(3) . . . . ?
C19C C14C C15C C16C 0.0 . . . . ?
C13C C14C C15C C16C 171(3) . . . . ?
C14C C15C C16C C17C 0.0 . . . . ?
C15C C16C C17C C18C 0.0 . . . . ?
C15C C16C C17C C21C -170(2) . . . . ?
C16C C17C C18C C19C 0.0 . . . . ?
C21C C17C C18C C19C 170(2) . . . . ?
C17C C18C C19C C14C 0.0 . . . . ?
C15C C14C C19C C18C 0.0 . . . . ?
C13C C14C C19C C18C -172(2) . . . . ?
C16C C17C C21C N22C 80(3) . . . . ?
C18C C17C C21C N22C -90(3) . . . . ?
C17C C21C N22C C23C -85(3) . . . . ?
C17C C21C N22C C27C 84(3) . . . . ?
C21C N22C C23C C24C 170(2) . . . . ?
C27C N22C C23C C24C 0.0 . . . . ?
N22C C23C C24C C25C 0.0 . . . . ?
C23C C24C C25C C26C 0.0 . . . . ?
C23C C24C C25C C28C -166(2) . . . . ?
C24C C25C C26C C27C 0.0 . . . . ?
C28C C25C C26C C27C 166(2) . . . . ?
C25C C26C C27C N22C 0.0 . . . . ?
C21C N22C C27C C26C -169(3) . . . . ?
C23C N22C C27C C26C 0.0 . . . . ?
C26C C25C C28C C29C -175.4(12) . . . . ?
C24C C25C C28C C29C -9(2) . . . . ?
C26C C25C C28C C33C 4.5(19) . . . . ?
C24C C25C C28C C33C 170.8(12) . . . . ?
C33C C28C C29C C30C 0.0 . . . . ?
C25C C28C C29C C30C 179.8(19) . . . . ?
C28C C29C C30C N31C 0.0 . . . . ?
C29C C30C N31C C32C 0.0 . . . . ?
C29C C30C N31C C34C -167(2) . . . . ?
C30C N31C C32C C33C 0.0 . . . . ?
C34C N31C C32C C33C 165(2) . . . . ?
N31C C32C C33C C28C 0.0 . . . . ?
C29C C28C C33C C32C 0.0 . . . . ?
C25C C28C C33C C32C -179.8(19) . . . . ?
C30C N31C C34C C35C 96(4) . . . . ?
C32C N31C C34C C35C -70(4) . . . . ?
N31C C34C C35C C36C 83(4) . . . . ?
N31C C34C C35C C40C -83(4) . . . . ?
C34C C35C C36C C37C -166(4) . . . . ?
C40C C35C C36C C37C 0.0 . . . . ?
C35C C36C C37C C38C 0.0 . . . . ?
C36C C37C C38C C41C 179(4) . . . . ?
C36C C37C C38C C39C 0.0 . . . . ?
C41C C38C C39C C40C -179(3) . . . . ?
C37C C38C C39C C40C 0.0 . . . . ?
C38C C39C C40C C35C 0.0 . . . . ?
C34C C35C C40C C39C 167(3) . . . . ?
C36C C35C C40C C39C 0.0 . . . . ?
C37C C38C C41C N3C -92(4) . . . . ?
C39C C38C C41C N3C 87(4) . . . . ?
C4C N3C C41C C38C -89(4) . . . . ?
C2C N3C C41C C38C 69(4) . . . . ?
C56C C51C C52C N53C 0.0 . . . . ?
C51C C52C N53C C54C 0.0 . . . . ?
C51C C52C N53C C90C 168(4) . . . . ?
C52C N53C C54C C55C 0.0 . . . . ?
C90C N53C C54C C55C -170(3) . . . . ?
N53C C54C C55C C56C 0.0 . . . . ?
C54C C55C C56C C51C 0.0 . . . . ?
C54C C55C C56C C57C -179(2) . . . . ?
C52C C51C C56C C55C 0.0 . . . . ?
C52C C51C C56C C57C 179.5(19) . . . . ?
C55C C56C C57C C58C -13(2) . . . . ?
C51C C56C C57C C58C 167.6(12) . . . . ?
C55C C56C C57C C62C 176.0(17) . . . . ?
C51C C56C C57C C62C -3(2) . . . . ?
C62C C57C C58C C59C 0.0 . . . . ?
C56C C57C C58C C59C -172(2) . . . . ?
C57C C58C C59C N60C 0.0 . . . . ?
C58C C59C N60C C61C 0.0 . . . . ?
C58C C59C N60C C63C 161.8(17) . . . . ?
C59C N60C C61C C62C 0.0 . . . . ?
C63C N60C C61C C62C -149(3) . . . . ?
N60C C61C C62C C57C 0.0 . . . . ?
C58C C57C C62C C61C 0.0 . . . . ?
C56C C57C C62C C61C 170(2) . . . . ?
C61C N60C C63C C64C 37(4) . . . . ?
C59C N60C C63C C64C -117(2) . . . . ?
N60C C63C C64C C65C 134(2) . . . . ?
N60C C63C C64C C69C -15(6) . . . . ?
C69C C64C C65C C66C 0.0 . . . . ?
C63C C64C C65C C66C -164(2) . . . . ?
C64C C65C C66C C67C 0.0 . . . . ?
C65C C66C C67C C68C 0.0 . . . . ?
C65C C66C C67C C70C 171(3) . . . . ?
C66C C67C C68C C69C 0.0 . . . . ?
C70C C67C C68C C69C -171(3) . . . . ?
C67C C68C C69C C64C 0.0 . . . . ?
C65C C64C C69C C68C 0.0 . . . . ?
C63C C64C C69C C68C 143(5) . . . . ?
C66C C67C C70C N71C -94(5) . . . . ?
C68C C67C C70C N71C 77(5) . . . . ?
C67C C70C N71C C72C 84(5) . . . . ?
C67C C70C N71C C76C -82(4) . . . . ?
C70C N71C C72C C73C -165(4) . . . . ?
C76C N71C C72C C73C 0.0 . . . . ?
N71C C72C C73C C74C 0.0 . . . . ?
C72C C73C C74C C75C 0.0 . . . . ?
C72C C73C C74C C77C 173(3) . . . . ?
C73C C74C C75C C76C 0.0 . . . . ?
C77C C74C C75C C76C -173(3) . . . . ?
C74C C75C C76C N71C 0.0 . . . . ?
C70C N71C C76C C75C 166(3) . . . . ?
C72C N71C C76C C75C 0.0 . . . . ?
C73C C74C C77C C78C 0(2) . . . . ?
C75C C74C C77C C78C 173(2) . . . . ?
C73C C74C C77C C82C -170(2) . . . . ?
C75C C74C C77C C82C 3(4) . . . . ?
C82C C77C C78C C79C 0.0 . . . . ?
C74C C77C C78C C79C -171(2) . . . . ?
C77C C78C C79C N80C 0.0 . . . . ?
C78C C79C N80C C81C 0.0 . . . . ?
C78C C79C N80C C83C -179(4) . . . . ?
C79C N80C C81C C82C 0.0 . . . . ?
C83C N80C C81C C82C 179(3) . . . . ?
N80C C81C C82C C77C 0.0 . . . . ?
C78C C77C C82C C81C 0.0 . . . . ?
C74C C77C C82C C81C 169(3) . . . . ?
C79C N80C C83C C84C -83(4) . . . . ?
C81C N80C C83C C84C 98(3) . . . . ?
N80C C83C C84C C85C -101(3) . . . . ?
N80C C83C C84C C89C 76(4) . . . . ?
C89C C84C C85C C86C 0.0 . . . . ?
C83C C84C C85C C86C 177(3) . . . . ?
C84C C85C C86C C87C 0.0 . . . . ?
C85C C86C C87C C90C -174(4) . . . . ?
C85C C86C C87C C88C 0.0 . . . . ?
C90C C87C C88C C89C 173(5) . . . . ?
C86C C87C C88C C89C 0.0 . . . . ?
C87C C88C C89C C84C 0.0 . . . . ?
C85C C84C C89C C88C 0.0 . . . . ?
C83C C84C C89C C88C -177(4) . . . . ?
C86C C87C C90C N53C 87(5) . . . . ?
C88C C87C C90C N53C -86(5) . . . . ?
C54C N53C C90C C87C 78(5) . . . . ?
C52C N53C C90C C87C -90(6) . . . . ?
